data_7128234
loop_
_publ_author_name
'Thum, Katharina'
'Pahl, J\"urgen'
'Eyselein, Jonathan'
'Elsen, Holger'
'Langer, Jens'
'Harder, Sjoerd'

_publ_section_title
;
 Retro-Diels-Alder decomposition of norbornadiene mediated by a cationic
 magnesium complex.
;
_journal_issue 43
_journal_name_full 'Chemical communications (Cambridge, England)'
_journal_page_first 5278
_journal_page_last 5281
_journal_paper_doi 10.1039/d1cc01691a
_journal_volume 57
_journal_year 2021
_chemical_formula_moiety 'Al C16 F36 O4, C36 H49 Mg N2, C6 H5 Cl, 1[C6H5Cl]'
_chemical_formula_sum 'C64 H59 Al Cl2 F36 Mg N2 O4'
_chemical_formula_weight 1726.32
_space_group_crystal_system monoclinic
_space_group_IT_number 14
_space_group_name_Hall '-P 2yn'
_space_group_name_H-M_alt 'P 1 21/n 1'
_atom_sites_solution_hydrogens geom
_atom_sites_solution_primary dual
_audit_creation_date 2020-05-11
_audit_creation_method
;
Olex2 1.3
(compiled 2020.02.04 svn.rd84adfe8 for OlexSys, GUI svn.r6032)
;
_audit_update_record
;
2021-03-29 deposited with the CCDC.	2021-04-26 downloaded from the CCDC.
;
_cell_angle_alpha 90
_cell_angle_beta 93.1584(4)
_cell_angle_gamma 90
_cell_formula_units_Z 4
_cell_length_a 17.66188(8)
_cell_length_b 20.93276(9)
_cell_length_c 19.46075(10)
_cell_measurement_reflns_used 32494
_cell_measurement_temperature 100.0(2)
_cell_measurement_theta_max 72.7480
_cell_measurement_theta_min 3.4440
_cell_volume 7183.94(6)
_computing_cell_refinement 'CrysAlisPro 1.171.40.67a (Rigaku OD, 2019)'
_computing_data_collection 'CrysAlisPro 1.171.40.67a (Rigaku OD, 2019)'
_computing_data_reduction 'CrysAlisPro 1.171.40.67a (Rigaku OD, 2019)'
_computing_molecular_graphics 'Olex2 1.3 (Dolomanov et al., 2009)'
_computing_publication_material 'Olex2 1.3 (Dolomanov et al., 2009)'
_computing_structure_refinement 'SHELXL 2016/6 (Sheldrick, 2015)'
_computing_structure_solution 'SHELXT  (Sheldrick, 2015)'
_diffrn_ambient_environment N~2~
_diffrn_ambient_temperature 100.0(2)
_diffrn_detector 'CCD plate'
_diffrn_detector_area_resol_mean 5.2903
_diffrn_detector_type AtlasS2
_diffrn_measured_fraction_theta_full 0.999
_diffrn_measured_fraction_theta_max 0.986
_diffrn_measurement_details
;
List of Runs (angles in degrees, time in seconds):

  # Type    Start    End  Width  t~exp~   \w     \q     \k     \f   Frames
#--------------------------------------------------------------------------
  1  \w   -116.00 -17.00   1.00    1.50    --  -41.48 -38.00-180.00   99
  2  \w    -87.00  -6.00   1.00    1.50    --  -41.48 125.00 -30.00   81
  3  \w    103.00 178.00   1.00    6.00    --  104.33  77.00 -60.00   75
  4  \w     31.00 130.00   1.00    6.00    --  104.33 -45.00-120.00   99
  5  \w    103.00 178.00   1.00    6.00    --  104.33  77.00-150.00   75
  6  \w     76.00 178.00   1.00    6.00    --  104.33  30.00 -90.00  102
  7  \w     32.00 133.00   1.00    6.00    --  104.33 -61.00-180.00  101
  8  \w     76.00 178.00   1.00    6.00    --  104.33  30.00  60.00  102
  9  \w   -114.00 -13.00   1.00    1.50    --  -41.48 -57.00  90.00  101
 10  \w     13.00 114.00   1.00    1.50    --   41.48  57.00   0.00  101
 11  \w     31.00 112.00   1.00    6.00    --  104.33-125.00  90.00   81
 12  \w     22.00 106.00   1.00    6.00    --  104.33 -94.00 150.00   84
 13  \w     52.00 178.00   1.00    6.00    --  104.33  15.00-180.00  126
;
_diffrn_measurement_device 'four-circle diffractometer'
_diffrn_measurement_device_type 'SuperNova, Dual, Cu at home/near, AtlasS2'
_diffrn_measurement_method '\w scans'
_diffrn_orient_matrix_type 'CrysAlisPro convention (1999,Acta A55,543-557)'
_diffrn_orient_matrix_UB_11 -0.0704153000
_diffrn_orient_matrix_UB_12 -0.0131716000
_diffrn_orient_matrix_UB_13 -0.0482113000
_diffrn_orient_matrix_UB_21 0.0350516000
_diffrn_orient_matrix_UB_22 -0.0637110000
_diffrn_orient_matrix_UB_23 -0.0218585000
_diffrn_orient_matrix_UB_31 -0.0379780000
_diffrn_orient_matrix_UB_32 -0.0343903000
_diffrn_orient_matrix_UB_33 0.0590517000
_diffrn_radiation_monochromator mirror
_diffrn_radiation_probe x-ray
_diffrn_radiation_type 'Cu K\a'
_diffrn_radiation_wavelength 1.54184
_diffrn_reflns_av_R_equivalents 0.0204
_diffrn_reflns_av_unetI/netI 0.0150
_diffrn_reflns_Laue_measured_fraction_full 0.999
_diffrn_reflns_Laue_measured_fraction_max 0.986
_diffrn_reflns_limit_h_max 21
_diffrn_reflns_limit_h_min -21
_diffrn_reflns_limit_k_max 25
_diffrn_reflns_limit_k_min -25
_diffrn_reflns_limit_l_max 23
_diffrn_reflns_limit_l_min -22
_diffrn_reflns_number 55377
_diffrn_reflns_point_group_measured_fraction_full 0.999
_diffrn_reflns_point_group_measured_fraction_max 0.986
_diffrn_reflns_theta_full 67.684
_diffrn_reflns_theta_max 72.702
_diffrn_reflns_theta_min 3.103
_diffrn_source 'micro-focus sealed X-ray tube'
_diffrn_source_type 'SuperNova (Cu) X-ray Source'
_exptl_absorpt_coefficient_mu 2.316
_exptl_absorpt_correction_T_max 1.000
_exptl_absorpt_correction_T_min 0.247
_exptl_absorpt_correction_type gaussian
_exptl_absorpt_process_details
;
CrysAlisPro 1.171.40.67a (Rigaku Oxford Diffraction, 2019)
Numerical absorption correction based on gaussian integration over
			a multifaceted crystal model
Empirical absorption correction using spherical harmonics,
 implemented in SCALE3 ABSPACK scaling algorithm.
;
_exptl_crystal_colour 'clear yellow'
_exptl_crystal_colour_lustre clear
_exptl_crystal_colour_primary yellow
_exptl_crystal_density_diffrn 1.596
_exptl_crystal_description block
_exptl_crystal_F_000 3488
_exptl_crystal_size_max 0.539
_exptl_crystal_size_mid 0.308
_exptl_crystal_size_min 0.244
_refine_diff_density_max 0.698
_refine_diff_density_min -0.743
_refine_diff_density_rms 0.059
_refine_ls_extinction_method none
_refine_ls_goodness_of_fit_ref 1.032
_refine_ls_hydrogen_treatment constr
_refine_ls_matrix_type full
_refine_ls_number_parameters 1325
_refine_ls_number_reflns 14090
_refine_ls_number_restraints 3968
_refine_ls_restrained_S_all 1.293
_refine_ls_R_factor_all 0.0578
_refine_ls_R_factor_gt 0.0549
_refine_ls_shift/su_max 0.001
_refine_ls_shift/su_mean 0.000
_refine_ls_structure_factor_coef Fsqd
_refine_ls_weighting_details 'w=1/[\s^2^(Fo^2^)+(0.0737P)^2^+7.8606P] where P=(Fo^2^+2Fc^2^)/3'
_refine_ls_weighting_scheme calc
_refine_ls_wR_factor_gt 0.1463
_refine_ls_wR_factor_ref 0.1489
_reflns_Friedel_coverage 0.000
_reflns_number_gt 13070
_reflns_number_total 14090
_reflns_threshold_expression 'I > 2\s(I)'
_cod_data_source_file d1cc01691a2.cif
_cod_data_source_block hasj200427a
_cod_depositor_comments 'Adding full bibliography for 7128228--7128235.cif.'
_cod_database_code 7128234
_shelx_shelxl_version_number 2016/6
_chemical_oxdiff_formula AlC64Cl2F36H59MgN2O4
_shelx_space_group_comment
;
The symmetry employed for this shelxl refinement is uniquely defined
by the following loop, which should always be used as a source of
symmetry information in preference to the above space-group names.
They are only intended as comments.
;
_reflns_odcompleteness_completeness 99.88
_reflns_odcompleteness_iscentric 1
_reflns_odcompleteness_theta 66.97
_olex2_refinement_description
;
1. Fixed Uiso
 At 1.2 times of:
  All C(H) groups, All C(H,H) groups
 At 1.5 times of:
  All C(H,H,H) groups, All C(H,H,H,H,H,H) groups
2. Restrained distances
 C51A-C49 \\sim C51-C49 \\sim C49-C50 \\sim C49-C50A \\sim C49-C52A \\sim
C49-C52
 with sigma of 0.02
 F28-F29 \\sim F29-F30 \\sim F28-F30 \\sim F35-F34 \\sim F34-F36 \\sim F35-F36
\\sim F31-F33 \\sim F33-F32
 \\sim F32-F31 \\sim F30A-F28A \\sim F28A-F29A \\sim F30A-F29A \\sim F35A-F34A
\\sim F34A-F36A \\sim F36A-
 F35A \\sim F33A-F31A \\sim F31A-F32A \\sim F32A-F33A
 with sigma of 0.02
 F32A-C51A \\sim F31A-C51A \\sim F33A-C51A \\sim F32-C51 \\sim F33-C51 \\sim
F31-C51 \\sim F34A-C52A ~
 F35A-C52A \\sim F36A-C52A \\sim F34-C52 \\sim F36-C52 \\sim F35-C52 \\sim
F30A-C50A \\sim F28A-C50A ~
 F29-C50 \\sim F29A-C50A \\sim F30-C50 \\sim F28-C50
 with sigma of 0.02
 C34A-C26A \\sim C34-C26
 with sigma of 0.02
 C32-C31 \\sim C32A-C31A \\sim C33-C31 \\sim C33A-C31A \\sim C34-C35 \\sim
C35-C34A \\sim C36-C34 ~
 C36A-C34A
 with sigma of 0.02
 C26A-C25 \\sim C26-C25 \\sim C30A-C25 \\sim C30-C25
 with sigma of 0.02
3. Uiso/Uaniso restraints and constraints
F28 \\sim F29 \\sim F30 \\sim F31 \\sim F32 \\sim F33 \\sim F34 \\sim F35 \\sim
F36 \\sim C50 \\sim C51 \\sim C52 \\sim F28A \\sim F29A \\sim F30A \\sim F31A
\\sim F32A \\sim F33A \\sim F34A \\sim F35A \\sim F36A \\sim C50A \\sim C51A
\\sim C52A: within 4A with sigma of 0.02 and sigma for terminal atoms of 0.04
within 4A
C25 \\sim C35 \\sim C26 \\sim C27 \\sim C28 \\sim C29 \\sim C30 \\sim C31 \\sim
C32 \\sim C33 \\sim C34 \\sim C36 \\sim C26A \\sim C27A \\sim C28A \\sim C29A
\\sim C30A \\sim C31A \\sim C32A \\sim C33A \\sim C34A \\sim C36A: within 4A
with sigma of 0.02 and sigma for terminal atoms of 0.04 within 4A
F20 \\sim F22 \\sim F25 \\sim C45 \\sim F19 \\sim F21 \\sim F23 \\sim F24 \\sim
F26 \\sim F27 \\sim C46 \\sim C47 \\sim C48 \\sim F19A \\sim F21A \\sim F23A
\\sim F24A \\sim F26A \\sim F27A \\sim C46A \\sim C47A \\sim C48A: within 4A
with sigma of 0.02 and sigma for terminal atoms of 0.04 within 4A
4. Rigid body (RIGU) restrains
 C49, F34A, F35A, F36A, C52A
 with sigma for 1-2 distances of 0.004 and sigma for 1-3 distances of 0.004
 C49, F28A, F29A, F30A, C50A
 with sigma for 1-2 distances of 0.004 and sigma for 1-3 distances of 0.004
 C49, F28, F29, F30, F31, F32, F33, F34, F35, F36, C50, C51, C52, F28A, F29A,
 F30A, F31A, F32A, F33A, F34A, F35A, F36A, C50A, C51A, C52A
 with sigma for 1-2 distances of 0.002 and sigma for 1-3 distances of 0.002
5. Others
 Sof(Cl1)=Sof(C53)=Sof(C54)=Sof(H54)=Sof(C55)=Sof(H55)=Sof(C56)=Sof(H56)=
 Sof(C57)=Sof(H57)=Sof(C58)=Sof(H58)=1-FVAR(1)
 Sof(Cl1A)=Sof(C53A)=Sof(C58A)=Sof(H58A)=Sof(C57A)=Sof(H57A)=Sof(C56A)=
 Sof(H56A)=Sof(C55A)=Sof(H55A)=Sof(C54A)=Sof(H54A)=FVAR(1)
 Sof(F28A)=Sof(F29A)=Sof(F30A)=Sof(F31A)=Sof(F32A)=Sof(F33A)=Sof(F34A)=
 Sof(F35A)=Sof(F36A)=Sof(C50A)=Sof(C51A)=Sof(C52A)=1-FVAR(2)
 Sof(F28)=Sof(F29)=Sof(F30)=Sof(F31)=Sof(F32)=Sof(F33)=Sof(F34)=Sof(F35)=
 Sof(F36)=Sof(C50)=Sof(C51)=Sof(C52)=FVAR(2)
 Sof(H35D)=Sof(H35E)=Sof(H35F)=Sof(C26A)=Sof(C27A)=Sof(H27A)=Sof(C28A)=
 Sof(H28A)=Sof(C29A)=Sof(H29A)=Sof(C30A)=Sof(C31A)=Sof(H31A)=Sof(C32A)=
 Sof(H32D)=Sof(H32E)=Sof(H32F)=Sof(C33A)=Sof(H33D)=Sof(H33E)=Sof(H33F)=
 Sof(C34A)=Sof(H34A)=Sof(C36A)=Sof(H36D)=Sof(H36E)=Sof(H36F)=1-FVAR(3)
 Sof(H35A)=Sof(H35B)=Sof(H35C)=Sof(C26)=Sof(C27)=Sof(H27)=Sof(C28)=Sof(H28)=
 Sof(C29)=Sof(H29)=Sof(C30)=Sof(C31)=Sof(H31)=Sof(C32)=Sof(H32A)=Sof(H32B)=
 Sof(H32C)=Sof(C33)=Sof(H33A)=Sof(H33B)=Sof(H33C)=Sof(C34)=Sof(H34)=Sof(C36)=
 Sof(H36A)=Sof(H36B)=Sof(H36C)=FVAR(3)
 Sof(C22)=Sof(H22)=Sof(C23)=Sof(H23A)=Sof(H23B)=Sof(H23C)=Sof(C24)=Sof(H24A)=
 Sof(H24B)=Sof(H24C)=1-FVAR(4)
 Sof(C22A)=Sof(H22A)=Sof(C23A)=Sof(H23D)=Sof(H23E)=Sof(H23F)=Sof(C24A)=
 Sof(H24D)=Sof(H24E)=Sof(H24F)=FVAR(4)
 Sof(H19A)=Sof(C20A)=Sof(H20D)=Sof(H20E)=Sof(H20F)=Sof(C21A)=Sof(H21D)=
 Sof(H21E)=Sof(H21F)=1-FVAR(5)
 Sof(H19)=Sof(C20)=Sof(H20A)=Sof(H20B)=Sof(H20C)=Sof(C21)=Sof(H21A)=Sof(H21B)=
 Sof(H21C)=FVAR(5)
 Sof(F19A)=Sof(F21A)=Sof(F23A)=Sof(F24A)=Sof(F26A)=Sof(F27A)=Sof(C46A)=
 Sof(C47A)=Sof(C48A)=1-FVAR(6)
 Sof(F19)=Sof(F21)=Sof(F23)=Sof(F24)=Sof(F26)=Sof(F27)=Sof(C46)=Sof(C47)=
 Sof(C48)=FVAR(6)
 Sof(C12)=Sof(H12A)=Sof(H12B)=Sof(H12C)=1-FVAR(7)
 Sof(C12A)=Sof(H12D)=Sof(H12E)=Sof(H12F)=FVAR(7)
6.a Ternary CH refined with riding coordinates:
 C3(H3), C6(H6), C19(H19), C19(H19A), C22(H22), C31(H31), C34(H34), C22A(H22A),
  C31A(H31A), C34A(H34A)
6.b Secondary CH2 refined with riding coordinates:
 C7(H7A,H7B)
6.c Aromatic/amide H refined with riding coordinates:
 C1(H1), C2(H2), C4(H4), C5(H5), C10(H10), C15(H15), C16(H16), C17(H17),
 C27(H27), C28(H28), C29(H29), C27A(H27A), C28A(H28A), C29A(H29A), C58A(H58A),
 C57A(H57A), C56A(H56A), C55A(H55A), C54A(H54A), C54(H54), C55(H55), C56(H56),
 C57(H57), C58(H58)
6.d Fitted hexagon refined as free rotating group:
 C53A(C58A,C57A,C56A,C55A,C54A), C53(C54,C55,C56,C57,C58)
6.e Idealised Me refined as rotating group:
 C8(H8A,H8B,H8C), C35(H35D,H35E,H35F), C35(H35A,H35B,H35C), C12(H12A,H12B,
 H12C), C20(H20A,H20B,H20C), C21(H21A,H21B,H21C), C23(H23A,H23B,H23C), C24(H24A,
 H24B,H24C), C32(H32A,H32B,H32C), C33(H33A,H33B,H33C), C36(H36A,H36B,H36C),
 C12A(H12D,H12E,H12F), C20A(H20D,H20E,H20F), C21A(H21D,H21E,H21F), C23A(H23D,
 H23E,H23F), C24A(H24D,H24E,H24F), C32A(H32D,H32E,H32F), C33A(H33D,H33E,H33F),
 C36A(H36D,H36E,H36F)
;
_smtbx_masks_void_probe_radius 1.2
_smtbx_masks_void_truncation_radius 1.2
_olex2_date_sample_data_collection 2020-04-27
_olex2_submission_special_instructions 'No special instructions were received'
_oxdiff_exptl_absorpt_empirical_details
;
Empirical correction (ABSPACK) includes:
- Absorption correction using spherical harmonics
- Frame scaling
;
_oxdiff_exptl_absorpt_empirical_full_max 1.132
_oxdiff_exptl_absorpt_empirical_full_min 0.851

loop_
_space_group_symop_operation_xyz
'x, y, z'
'-x+1/2, y+1/2, -z+1/2'
'-x, -y, -z'
'x-1/2, -y-1/2, z-1/2'

loop_
_atom_site_label
_atom_site_type_symbol
_atom_site_fract_x
_atom_site_fract_y
_atom_site_fract_z
_atom_site_U_iso_or_equiv
_atom_site_adp_type
_atom_site_occupancy
_atom_site_site_symmetry_order
_atom_site_calc_flag
_atom_site_refinement_flags_posn
_atom_site_refinement_flags_adp
_atom_site_refinement_flags_occupancy
_atom_site_disorder_assembly
_atom_site_disorder_group
Al1 Al 0.30378(3) 0.41656(3) 0.82997(3) 0.02010(12) Uani 1 1 d . . . . .
F1 F 0.37642(9) 0.19697(7) 0.80137(9) 0.0484(4) Uani 1 1 d . . . . .
F2 F 0.30436(11) 0.22774(9) 0.88079(9) 0.0607(5) Uani 1 1 d . . . . .
F3 F 0.39856(8) 0.28595(8) 0.85411(8) 0.0462(4) Uani 1 1 d . . . . .
F4 F 0.17088(9) 0.25522(8) 0.81259(12) 0.0650(5) Uani 1 1 d . . . . .
F5 F 0.22845(11) 0.18402(8) 0.75552(14) 0.0777(7) Uani 1 1 d . . . . .
F6 F 0.17977(10) 0.26695(9) 0.70402(12) 0.0713(6) Uani 1 1 d . . . . .
F7 F 0.33001(12) 0.23556(8) 0.67135(9) 0.0608(5) Uani 1 1 d . . . . .
F8 F 0.30030(11) 0.33527(8) 0.66696(8) 0.0564(4) Uani 1 1 d . . . . .
F9 F 0.40502(9) 0.30617(8) 0.71864(8) 0.0475(4) Uani 1 1 d . . . . .
F10 F 0.09829(8) 0.40873(7) 0.85111(8) 0.0461(4) Uani 1 1 d . . . . .
F11 F 0.11546(9) 0.38902(7) 0.74414(8) 0.0467(4) Uani 1 1 d . . . . .
F12 F 0.03207(8) 0.45934(8) 0.77271(9) 0.0493(4) Uani 1 1 d . . . . .
F13 F 0.10140(9) 0.53326(8) 0.88286(8) 0.0524(4) Uani 1 1 d . . . . .
F14 F 0.08532(9) 0.58148(7) 0.78459(9) 0.0512(4) Uani 1 1 d . . . . .
F15 F 0.19218(8) 0.58764(6) 0.84171(8) 0.0438(3) Uani 1 1 d . . . . .
F16 F 0.21879(9) 0.55869(8) 0.71118(8) 0.0480(4) Uani 1 1 d . . . . .
F17 F 0.22426(8) 0.45746(8) 0.68912(7) 0.0455(3) Uani 1 1 d . . . . .
F18 F 0.11838(9) 0.50754(9) 0.67320(8) 0.0517(4) Uani 1 1 d . . . . .
F20 F 0.56859(7) 0.48373(8) 0.80931(9) 0.0473(4) Uani 1 1 d . U . . .
F22 F 0.50860(10) 0.52165(10) 0.68229(9) 0.0629(5) Uani 1 1 d . U . . .
F25 F 0.47549(9) 0.58906(8) 0.79583(10) 0.0563(4) Uani 1 1 d . U . . .
O1 O 0.27340(8) 0.34289(7) 0.79969(7) 0.0258(3) Uani 1 1 d . . . . .
O2 O 0.22674(8) 0.46736(7) 0.82613(7) 0.0249(3) Uani 1 1 d . . . . .
O3 O 0.37542(8) 0.44159(7) 0.77931(7) 0.0278(3) Uani 1 1 d . . . . .
O4 O 0.33960(8) 0.41578(7) 0.91424(7) 0.0272(3) Uani 1 1 d . . . . .
C37 C 0.29138(12) 0.28468(10) 0.77554(12) 0.0301(4) Uani 1 1 d . . . . .
C38 C 0.34391(14) 0.24814(12) 0.82862(13) 0.0383(5) Uani 1 1 d . . . . .
C39 C 0.21645(16) 0.24661(12) 0.76193(19) 0.0524(7) Uani 1 1 d . . . . .
C40 C 0.33240(16) 0.29047(12) 0.70718(13) 0.0421(6) Uani 1 1 d . . . . .
C41 C 0.16395(11) 0.48733(10) 0.78972(10) 0.0249(4) Uani 1 1 d . . . . .
C42 C 0.10107(13) 0.43564(12) 0.78960(13) 0.0379(5) Uani 1 1 d . . . . .
C43 C 0.13549(14) 0.54890(12) 0.82508(14) 0.0386(5) Uani 1 1 d . . . . .
C44 C 0.18147(14) 0.50335(13) 0.71453(13) 0.0381(5) Uani 1 1 d . . . . .
C45 C 0.43605(12) 0.48019(11) 0.77339(11) 0.0294(4) Uani 1 1 d . U . . .
C49 C 0.32477(12) 0.41652(11) 0.98150(11) 0.0303(4) Uani 1 1 d D . . . .
F19 F 0.49994(17) 0.41395(15) 0.85691(15) 0.0421(6) Uani 0.718(3) 1 d . U P A 1
F21 F 0.52797(12) 0.40115(12) 0.75196(16) 0.0572(7) Uani 0.718(3) 1 d . U P A 1
F23 F 0.38608(13) 0.54124(15) 0.67912(14) 0.0635(9) Uani 0.718(3) 1 d . U P A 1
F24 F 0.4267(2) 0.44582(19) 0.65662(18) 0.0545(9) Uani 0.718(3) 1 d . U P A 1
F26 F 0.44660(13) 0.53229(11) 0.88270(11) 0.0460(6) Uani 0.718(3) 1 d . U P A 1
F27 F 0.35844(19) 0.56476(16) 0.8109(2) 0.0465(8) Uani 0.718(3) 1 d . U P A 1
F28 F 0.3913(3) 0.4026(2) 1.0907(2) 0.0517(10) Uani 0.710(3) 1 d D U P B 1
F29 F 0.45192(13) 0.38688(15) 1.00014(11) 0.0522(7) Uani 0.710(3) 1 d D U P B 1
F30 F 0.41651(17) 0.48889(18) 1.02234(13) 0.0759(10) Uani 0.710(3) 1 d D U P B 1
F31 F 0.19546(11) 0.45189(15) 0.97915(11) 0.0607(8) Uani 0.710(3) 1 d D U P B 1
F32 F 0.29237(17) 0.52564(11) 0.96488(12) 0.0470(6) Uani 0.710(3) 1 d D U P B 1
F33 F 0.2775(3) 0.48676(19) 1.06615(15) 0.0736(10) Uani 0.710(3) 1 d D U P B 1
F34 F 0.23084(16) 0.33715(13) 0.95314(13) 0.0468(6) Uani 0.710(3) 1 d D U P B 1
F35 F 0.2487(3) 0.3579(2) 1.05995(17) 0.0625(10) Uani 0.710(3) 1 d D U P B 1
F36 F 0.3404(3) 0.30563(16) 1.00531(17) 0.0947(13) Uani 0.710(3) 1 d D U P B 1
C46 C 0.5090(2) 0.44490(19) 0.7992(2) 0.0356(8) Uani 0.718(3) 1 d . U P A 1
C47 C 0.4399(3) 0.4971(2) 0.6963(2) 0.0454(9) Uani 0.718(3) 1 d . U P A 1
C48 C 0.4280(2) 0.54361(17) 0.8154(2) 0.0337(7) Uani 0.718(3) 1 d . U P A 1
C50 C 0.3969(2) 0.4195(3) 1.0251(2) 0.0557(9) Uani 0.710(3) 1 d D U P B 1
C51 C 0.2693(3) 0.4718(2) 0.9985(2) 0.0554(9) Uani 0.710(3) 1 d D U P B 1
C52 C 0.2798(3) 0.3538(3) 0.9997(2) 0.0501(9) Uani 0.710(3) 1 d D U P B 1
F19A F 0.5072(6) 0.3957(5) 0.8273(6) 0.071(3) Uani 0.282(3) 1 d . U P A 2
F21A F 0.4888(4) 0.4816(5) 0.8870(3) 0.072(2) Uani 0.282(3) 1 d . U P A 2
F23A F 0.5026(4) 0.4181(4) 0.6932(4) 0.071(2) Uani 0.282(3) 1 d . U P A 2
F24A F 0.4081(6) 0.4765(5) 0.6546(5) 0.057(2) Uani 0.282(3) 1 d . U P A 2
F26A F 0.3776(4) 0.5761(3) 0.7335(5) 0.075(2) Uani 0.282(3) 1 d . U P A 2
F27A F 0.3757(6) 0.5551(5) 0.8407(6) 0.070(3) Uani 0.282(3) 1 d . U P A 2
F28A F 0.3894(9) 0.3794(5) 1.0878(5) 0.056(2) Uani 0.290(3) 1 d D U P B 2
F29A F 0.4559(4) 0.4350(5) 1.0179(4) 0.085(2) Uani 0.290(3) 1 d D U P B 2
F30A F 0.4261(5) 0.3367(4) 0.9941(3) 0.078(2) Uani 0.290(3) 1 d D U P B 2
F31A F 0.3724(6) 0.5253(4) 0.9837(5) 0.106(3) Uani 0.290(3) 1 d D U P B 2
F32A F 0.2502(5) 0.5077(5) 0.9788(4) 0.095(3) Uani 0.290(3) 1 d D U P B 2
F33A F 0.3145(4) 0.4957(4) 1.0736(3) 0.0483(16) Uani 0.290(3) 1 d D U P B 2
F34A F 0.2091(4) 0.3725(6) 0.9504(4) 0.081(2) Uani 0.290(3) 1 d D U P B 2
F35A F 0.2346(5) 0.3858(4) 1.0614(4) 0.0460(17) Uani 0.290(3) 1 d D U P B 2
F36A F 0.2914(6) 0.3141(4) 1.0021(5) 0.083(2) Uani 0.290(3) 1 d D U P B 2
C46A C 0.5007(7) 0.4623(7) 0.8277(7) 0.050(2) Uani 0.282(3) 1 d . U P A 2
C47A C 0.4679(7) 0.4692(8) 0.7011(7) 0.055(2) Uani 0.282(3) 1 d . U P A 2
C48A C 0.4147(7) 0.5497(6) 0.7801(8) 0.054(2) Uani 0.282(3) 1 d . U P A 2
C50A C 0.3965(5) 0.3845(4) 1.0197(4) 0.0368(15) Uani 0.290(3) 1 d D U P B 2
C51A C 0.3250(4) 0.4889(3) 1.0059(3) 0.0300(13) Uani 0.290(3) 1 d D U P B 2
C52A C 0.2553(5) 0.3839(5) 0.9980(4) 0.0378(15) Uani 0.290(3) 1 d D U P B 2
Mg1 Mg 0.73167(4) 0.74798(3) 0.60087(4) 0.02443(15) Uani 1 1 d . . . . .
N1 N 0.63651(9) 0.78345(8) 0.63588(9) 0.0239(3) Uani 1 1 d . . . . .
N2 N 0.73099(9) 0.66537(8) 0.65129(9) 0.0252(3) Uani 1 1 d . . . . .
C1 C 0.77943(16) 0.74700(15) 0.48129(13) 0.0472(6) Uani 1 1 d . . . . .
H1 H 0.738463 0.722451 0.461709 0.057 Uiso 1 1 calc R U . . .
C2 C 0.83914(16) 0.72478(15) 0.51929(15) 0.0505(7) Uani 1 1 d . . . . .
H2 H 0.848312 0.681562 0.532091 0.061 Uiso 1 1 calc R U . . .
C3 C 0.88928(15) 0.78138(17) 0.53802(18) 0.0605(9) Uani 1 1 d . . . . .
H3 H 0.942988 0.771749 0.553522 0.073 Uiso 1 1 calc R U . . .
C4 C 0.84506(18) 0.82324(16) 0.58484(17) 0.0583(8) Uani 1 1 d . . . . .
H4 H 0.857361 0.831263 0.632192 0.070 Uiso 1 1 calc R U . . .
C5 C 0.78574(17) 0.84689(13) 0.54789(17) 0.0523(7) Uani 1 1 d . . . . .
H5 H 0.748397 0.875219 0.563597 0.063 Uiso 1 1 calc R U . . .
C6 C 0.78949(15) 0.81954(16) 0.47527(15) 0.0513(7) Uani 1 1 d . . . . .
H6 H 0.758725 0.841630 0.437689 0.062 Uiso 1 1 calc R U . . .
C7 C 0.87695(17) 0.82062(19) 0.47065(19) 0.0663(10) Uani 1 1 d . . . . .
H7A H 0.894412 0.798208 0.429621 0.080 Uiso 1 1 calc R U . . .
H7B H 0.898786 0.864141 0.474020 0.080 Uiso 1 1 calc R U . . .
C8 C 0.51717(14) 0.77596(15) 0.69467(14) 0.0471(6) Uani 1 1 d . . . . .
H8A H 0.526191 0.816255 0.719415 0.071 Uiso 1 1 calc R U . . .
H8B H 0.492286 0.745617 0.724453 0.071 Uiso 1 1 calc R U . . .
H8C H 0.484530 0.783789 0.653163 0.071 Uiso 1 1 calc R U . . .
C9 C 0.59199(12) 0.74851(11) 0.67459(12) 0.0320(5) Uani 1 1 d . . . . .
C10 C 0.61015(13) 0.68750(12) 0.69918(13) 0.0387(5) Uani 1 1 d . . . . .
H10 H 0.572538 0.668249 0.725450 0.046 Uiso 1 1 calc R U . . .
C11 C 0.67467(12) 0.65007(11) 0.69145(13) 0.0341(5) Uani 1 1 d . . . . .
C13 C 0.61658(11) 0.84907(10) 0.62240(11) 0.0256(4) Uani 1 1 d . . . . .
C14 C 0.57056(12) 0.86532(10) 0.56415(11) 0.0307(4) Uani 1 1 d . . . . .
C15 C 0.55954(15) 0.93003(12) 0.54941(14) 0.0417(6) Uani 1 1 d . . . . .
H15 H 0.529415 0.942047 0.509559 0.050 Uiso 1 1 calc R U . . .
C16 C 0.59152(17) 0.97685(12) 0.59157(16) 0.0489(7) Uani 1 1 d . . . . .
H16 H 0.583448 1.020624 0.580566 0.059 Uiso 1 1 calc R U . . .
C17 C 0.63531(14) 0.96009(11) 0.64981(14) 0.0396(5) Uani 1 1 d . . . . .
H17 H 0.656352 0.992656 0.679017 0.048 Uiso 1 1 calc R U . . .
C18 C 0.64910(12) 0.89641(11) 0.66642(12) 0.0302(4) Uani 1 1 d . . . . .
C19 C 0.53288(13) 0.81472(11) 0.51766(11) 0.0312(4) Uani 1 1 d . . . . .
H19 H 0.542597 0.772081 0.539594 0.037 Uiso 0.66(3) 1 calc R U P C 1
H19A H 0.526551 0.775333 0.545859 0.037 Uiso 0.34(3) 1 calc R U P C 2
C25 C 0.79405(13) 0.62197(11) 0.64730(12) 0.0328(5) Uani 1 1 d D U . . .
C35 C 0.74250(18) 0.56309(15) 0.47421(14) 0.0508(7) Uani 1 1 d D U . . .
H35D H 0.780012 0.596740 0.467687 0.076 Uiso 0.484(7) 1 calc R U P D 2
H35E H 0.699794 0.568326 0.440350 0.076 Uiso 0.484(7) 1 calc R U P D 2
H35F H 0.765994 0.521214 0.468067 0.076 Uiso 0.484(7) 1 calc R U P D 2
H35A H 0.754598 0.607745 0.464383 0.076 Uiso 0.516(7) 1 calc R U P D 1
H35B H 0.696102 0.550741 0.447569 0.076 Uiso 0.516(7) 1 calc R U P D 1
H35C H 0.784452 0.535667 0.461457 0.076 Uiso 0.516(7) 1 calc R U P D 1
C12 C 0.6799(5) 0.5833(7) 0.7230(9) 0.042(2) Uani 0.62(3) 1 d . . P E 1
H12A H 0.652846 0.582627 0.765661 0.063 Uiso 0.62(3) 1 calc R U P E 1
H12B H 0.733272 0.572323 0.733242 0.063 Uiso 0.62(3) 1 calc R U P E 1
H12C H 0.656970 0.552270 0.690486 0.063 Uiso 0.62(3) 1 calc R U P E 1
C20 C 0.5656(7) 0.8136(6) 0.4466(6) 0.0449(19) Uani 0.66(3) 1 d . . P C 1
H20A H 0.554447 0.854212 0.423088 0.067 Uiso 0.66(3) 1 calc R U P C 1
H20B H 0.542651 0.778462 0.419474 0.067 Uiso 0.66(3) 1 calc R U P C 1
H20C H 0.620608 0.807449 0.451651 0.067 Uiso 0.66(3) 1 calc R U P C 1
C21 C 0.4464(6) 0.8247(6) 0.5099(5) 0.0377(16) Uani 0.66(3) 1 d . . P C 1
H21A H 0.425355 0.824136 0.555487 0.057 Uiso 0.66(3) 1 calc R U P C 1
H21B H 0.423399 0.790320 0.481659 0.057 Uiso 0.66(3) 1 calc R U P C 1
H21C H 0.435411 0.865927 0.487735 0.057 Uiso 0.66(3) 1 calc R U P C 1
C22 C 0.7047(9) 0.8770(9) 0.7309(8) 0.031(2) Uani 0.556(9) 1 d . . P F 1
H22 H 0.732309 0.837467 0.717871 0.038 Uiso 0.556(9) 1 calc R U P F 1
C23 C 0.7612(5) 0.9258(4) 0.7466(4) 0.0462(17) Uani 0.556(9) 1 d . . P F 1
H23A H 0.783066 0.939873 0.704026 0.069 Uiso 0.556(9) 1 calc R U P F 1
H23B H 0.801279 0.908233 0.777956 0.069 Uiso 0.556(9) 1 calc R U P F 1
H23C H 0.737329 0.962172 0.768593 0.069 Uiso 0.556(9) 1 calc R U P F 1
C24 C 0.6577(3) 0.8598(3) 0.7921(2) 0.0520(17) Uani 0.556(9) 1 d . . P F 1
H24A H 0.623872 0.895479 0.801774 0.078 Uiso 0.556(9) 1 calc R U P F 1
H24B H 0.691620 0.851491 0.832632 0.078 Uiso 0.556(9) 1 calc R U P F 1
H24C H 0.627389 0.821600 0.781038 0.078 Uiso 0.556(9) 1 calc R U P F 1
C26 C 0.8008(5) 0.5746(6) 0.5959(6) 0.0341(19) Uani 0.516(7) 1 d D U P D 1
C27 C 0.8675(4) 0.5407(3) 0.5877(4) 0.0398(13) Uani 0.516(7) 1 d . U P D 1
H27 H 0.868371 0.507580 0.554338 0.048 Uiso 0.516(7) 1 calc R U P D 1
C28 C 0.9317(3) 0.5547(3) 0.6272(3) 0.0455(13) Uani 0.516(7) 1 d . U P D 1
H28 H 0.976578 0.530499 0.622381 0.055 Uiso 0.516(7) 1 calc R U P D 1
C29 C 0.9313(3) 0.6042(3) 0.6742(3) 0.0417(12) Uani 0.516(7) 1 d . U P D 1
H29 H 0.976289 0.613846 0.701212 0.050 Uiso 0.516(7) 1 calc R U P D 1
C30 C 0.8657(4) 0.6403(3) 0.6827(4) 0.0319(14) Uani 0.516(7) 1 d D U P D 1
C31 C 0.8653(5) 0.6939(4) 0.7352(4) 0.0379(16) Uani 0.516(7) 1 d D U P D 1
H31 H 0.825559 0.725440 0.719505 0.046 Uiso 0.516(7) 1 calc R U P D 1
C32 C 0.9413(4) 0.7284(6) 0.7417(7) 0.050(2) Uani 0.516(7) 1 d D U P D 1
H32A H 0.978180 0.702018 0.768264 0.076 Uiso 0.516(7) 1 calc R U P D 1
H32B H 0.935064 0.769285 0.765366 0.076 Uiso 0.516(7) 1 calc R U P D 1
H32C H 0.959394 0.736234 0.695784 0.076 Uiso 0.516(7) 1 calc R U P D 1
C33 C 0.8451(6) 0.6679(5) 0.8044(4) 0.078(3) Uani 0.516(7) 1 d D U P D 1
H33A H 0.798091 0.643093 0.798908 0.117 Uiso 0.516(7) 1 calc R U P D 1
H33B H 0.837955 0.703441 0.836168 0.117 Uiso 0.516(7) 1 calc R U P D 1
H33C H 0.886146 0.640308 0.822965 0.117 Uiso 0.516(7) 1 calc R U P D 1
C34 C 0.7307(5) 0.5555(4) 0.5505(4) 0.0356(18) Uani 0.516(7) 1 d D U P D 1
H34 H 0.687616 0.583766 0.562372 0.043 Uiso 0.516(7) 1 calc R U P D 1
C36 C 0.7064(5) 0.4859(3) 0.5600(4) 0.0598(18) Uani 0.516(7) 1 d D U P D 1
H36A H 0.657422 0.478632 0.534979 0.090 Uiso 0.516(7) 1 calc R U P D 1
H36B H 0.701555 0.477254 0.609024 0.090 Uiso 0.516(7) 1 calc R U P D 1
H36C H 0.744549 0.457396 0.541977 0.090 Uiso 0.516(7) 1 calc R U P D 1
C12A C 0.6767(9) 0.5953(7) 0.7443(8) 0.027(2) Uani 0.38(3) 1 d . . P E 2
H12D H 0.627635 0.592700 0.765344 0.041 Uiso 0.38(3) 1 calc R U P E 2
H12E H 0.716758 0.603521 0.780021 0.041 Uiso 0.38(3) 1 calc R U P E 2
H12F H 0.686890 0.554934 0.721095 0.041 Uiso 0.38(3) 1 calc R U P E 2
C20A C 0.5843(16) 0.7982(12) 0.4600(14) 0.047(5) Uani 0.34(3) 1 d . . P C 2
H20D H 0.594222 0.836702 0.433374 0.071 Uiso 0.34(3) 1 calc R U P C 2
H20E H 0.559527 0.766081 0.429775 0.071 Uiso 0.34(3) 1 calc R U P C 2
H20F H 0.632366 0.781007 0.479763 0.071 Uiso 0.34(3) 1 calc R U P C 2
C21A C 0.4562(17) 0.8338(14) 0.488(2) 0.064(6) Uani 0.34(3) 1 d . . P C 2
H21D H 0.424711 0.847872 0.525002 0.095 Uiso 0.34(3) 1 calc R U P C 2
H21E H 0.432113 0.797222 0.464142 0.095 Uiso 0.34(3) 1 calc R U P C 2
H21F H 0.461562 0.868881 0.455175 0.095 Uiso 0.34(3) 1 calc R U P C 2
C22A C 0.6875(11) 0.8828(10) 0.7299(12) 0.035(4) Uani 0.444(9) 1 d . . P F 2
H22A H 0.685532 0.835658 0.738084 0.042 Uiso 0.444(9) 1 calc R U P F 2
C23A C 0.7759(6) 0.9050(6) 0.7322(6) 0.052(3) Uani 0.444(9) 1 d . . P F 2
H23D H 0.800744 0.886110 0.693216 0.078 Uiso 0.444(9) 1 calc R U P F 2
H23E H 0.801601 0.890639 0.775344 0.078 Uiso 0.444(9) 1 calc R U P F 2
H23F H 0.778609 0.951695 0.729303 0.078 Uiso 0.444(9) 1 calc R U P F 2
C24A C 0.6541(4) 0.9179(4) 0.7928(3) 0.053(2) Uani 0.444(9) 1 d . . P F 2
H24D H 0.663178 0.963919 0.789094 0.080 Uiso 0.444(9) 1 calc R U P F 2
H24E H 0.678929 0.901811 0.835661 0.080 Uiso 0.444(9) 1 calc R U P F 2
H24F H 0.599489 0.909848 0.792889 0.080 Uiso 0.444(9) 1 calc R U P F 2
C26A C 0.7821(5) 0.5711(6) 0.6002(6) 0.0309(19) Uani 0.484(7) 1 d D U P D 2
C27A C 0.8403(4) 0.5256(4) 0.6006(3) 0.0395(14) Uani 0.484(7) 1 d . U P D 2
H27A H 0.836657 0.491326 0.568547 0.047 Uiso 0.484(7) 1 calc R U P D 2
C28A C 0.9024(4) 0.5292(4) 0.6461(3) 0.0458(14) Uani 0.484(7) 1 d . U P D 2
H28A H 0.941248 0.497897 0.644695 0.055 Uiso 0.484(7) 1 calc R U P D 2
C29A C 0.9088(3) 0.5776(4) 0.6937(3) 0.0419(13) Uani 0.484(7) 1 d . U P D 2
H29A H 0.952881 0.579747 0.723919 0.050 Uiso 0.484(7) 1 calc R U P D 2
C30A C 0.8527(4) 0.6235(4) 0.6988(3) 0.0307(14) Uani 0.484(7) 1 d D U P D 2
C31A C 0.8612(5) 0.6756(4) 0.7524(4) 0.0336(16) Uani 0.484(7) 1 d D U P D 2
H31A H 0.810327 0.696040 0.755193 0.040 Uiso 0.484(7) 1 calc R U P D 2
C32A C 0.9160(8) 0.7281(7) 0.7329(7) 0.078(3) Uani 0.484(7) 1 d D U P D 2
H32D H 0.967585 0.710820 0.733340 0.116 Uiso 0.484(7) 1 calc R U P D 2
H32E H 0.914325 0.763218 0.766122 0.116 Uiso 0.484(7) 1 calc R U P D 2
H32F H 0.901260 0.744046 0.686748 0.116 Uiso 0.484(7) 1 calc R U P D 2
C33A C 0.8828(4) 0.6494(3) 0.8230(3) 0.0452(15) Uani 0.484(7) 1 d D U P D 2
H33D H 0.846922 0.615867 0.834425 0.068 Uiso 0.484(7) 1 calc R U P D 2
H33E H 0.881386 0.683881 0.857004 0.068 Uiso 0.484(7) 1 calc R U P D 2
H33F H 0.934103 0.631556 0.823411 0.068 Uiso 0.484(7) 1 calc R U P D 2
C34A C 0.7135(5) 0.5678(4) 0.5479(4) 0.0332(18) Uani 0.484(7) 1 d D U P D 2
H34A H 0.683955 0.608365 0.551260 0.040 Uiso 0.484(7) 1 calc R U P D 2
C36A C 0.6627(5) 0.5124(4) 0.5668(3) 0.0563(17) Uani 0.484(7) 1 d D U P D 2
H36D H 0.618858 0.510073 0.533692 0.084 Uiso 0.484(7) 1 calc R U P D 2
H36E H 0.645103 0.519026 0.613133 0.084 Uiso 0.484(7) 1 calc R U P D 2
H36F H 0.691347 0.472339 0.565602 0.084 Uiso 0.484(7) 1 calc R U P D 2
Cl1A Cl 0.56927(16) 0.63779(14) 0.48613(15) 0.0942(11) Uani 0.428(4) 1 d . . P G 1
C53A C 0.4733(3) 0.6475(3) 0.4857(3) 0.053(2) Uani 0.428(4) 1 d G . P G 1
C58A C 0.4325(4) 0.6603(4) 0.4241(3) 0.057(3) Uani 0.428(4) 1 d G . P G 1
H58A H 0.457525 0.661134 0.382162 0.069 Uiso 0.428(4) 1 calc R U P G 1
C57A C 0.3550(4) 0.6719(4) 0.4239(4) 0.100(5) Uani 0.428(4) 1 d G . P G 1
H57A H 0.327055 0.680664 0.381835 0.121 Uiso 0.428(4) 1 calc R U P G 1
C56A C 0.3183(3) 0.6707(4) 0.4853(6) 0.086(4) Uani 0.428(4) 1 d G . P G 1
H56A H 0.265312 0.678654 0.485157 0.103 Uiso 0.428(4) 1 calc R U P G 1
C55A C 0.3591(5) 0.6579(5) 0.5469(5) 0.122(9) Uani 0.428(4) 1 d G . P G 1
H55A H 0.334039 0.657115 0.588806 0.147 Uiso 0.428(4) 1 calc R U P G 1
C54A C 0.4366(5) 0.6463(4) 0.5471(3) 0.084(4) Uani 0.428(4) 1 d G . P G 1
H54A H 0.464509 0.637585 0.589134 0.101 Uiso 0.428(4) 1 calc R U P G 1
Cl1 Cl 0.29922(16) 0.69304(11) 0.40770(17) 0.1149(11) Uani 0.572(4) 1 d . . P G 2
C53 C 0.3747(3) 0.6668(3) 0.4629(3) 0.075(2) Uani 0.572(4) 1 d G . P G 2
C54 C 0.3692(3) 0.6694(4) 0.5338(3) 0.084(3) Uani 0.572(4) 1 d G . P G 2
H54 H 0.323717 0.684061 0.552462 0.101 Uiso 0.572(4) 1 calc R U P G 2
C55 C 0.4301(4) 0.6506(4) 0.5774(2) 0.118(5) Uani 0.572(4) 1 d G . P G 2
H55 H 0.426323 0.652426 0.625819 0.142 Uiso 0.572(4) 1 calc R U P G 2
C56 C 0.4966(3) 0.6292(3) 0.5500(3) 0.085(2) Uani 0.572(4) 1 d G . P G 2
H56 H 0.538247 0.616345 0.579793 0.102 Uiso 0.572(4) 1 calc R U P G 2
C57 C 0.5021(3) 0.6265(3) 0.4791(3) 0.093(3) Uani 0.572(4) 1 d G . P G 2
H57 H 0.547567 0.611900 0.460410 0.112 Uiso 0.572(4) 1 calc R U P G 2
C58 C 0.4412(4) 0.6453(4) 0.4355(2) 0.084(3) Uani 0.572(4) 1 d G . P G 2
H58 H 0.444963 0.643535 0.387051 0.101 Uiso 0.572(4) 1 calc R U P G 2

loop_
_atom_site_aniso_label
_atom_site_aniso_U_11
_atom_site_aniso_U_22
_atom_site_aniso_U_33
_atom_site_aniso_U_23
_atom_site_aniso_U_13
_atom_site_aniso_U_12
Al1 0.0182(3) 0.0216(3) 0.0206(3) -0.0011(2) 0.0017(2) 0.0002(2)
F1 0.0525(9) 0.0334(7) 0.0597(9) -0.0002(6) 0.0056(7) 0.0170(6)
F2 0.0736(11) 0.0541(10) 0.0564(10) 0.0270(8) 0.0217(9) 0.0186(8)
F3 0.0401(8) 0.0501(9) 0.0470(8) -0.0077(7) -0.0112(6) 0.0136(6)
F4 0.0383(8) 0.0374(8) 0.1210(17) 0.0010(9) 0.0213(9) -0.0081(7)
F5 0.0559(10) 0.0260(8) 0.151(2) -0.0216(10) 0.0016(12) -0.0066(7)
F6 0.0555(10) 0.0566(10) 0.0975(15) -0.0346(10) -0.0357(10) 0.0065(8)
F7 0.0882(13) 0.0479(9) 0.0461(9) -0.0241(7) 0.0014(8) 0.0149(9)
F8 0.0874(12) 0.0535(9) 0.0280(7) 0.0007(6) -0.0001(7) 0.0199(9)
F9 0.0479(9) 0.0474(8) 0.0492(9) -0.0019(7) 0.0212(7) 0.0042(7)
F10 0.0414(8) 0.0509(9) 0.0457(8) 0.0147(7) 0.0005(6) -0.0171(6)
F11 0.0440(8) 0.0361(7) 0.0582(9) -0.0091(7) -0.0126(7) -0.0066(6)
F12 0.0220(6) 0.0594(9) 0.0657(10) 0.0081(8) -0.0052(6) -0.0049(6)
F13 0.0491(9) 0.0641(10) 0.0454(9) -0.0058(7) 0.0146(7) 0.0175(8)
F14 0.0424(8) 0.0405(8) 0.0688(10) 0.0018(7) -0.0142(7) 0.0178(6)
F15 0.0418(8) 0.0266(7) 0.0617(9) -0.0068(6) -0.0098(7) 0.0035(5)
F16 0.0460(8) 0.0478(8) 0.0504(9) 0.0197(7) 0.0028(7) -0.0108(7)
F17 0.0447(8) 0.0635(10) 0.0287(7) -0.0035(6) 0.0067(6) 0.0096(7)
F18 0.0427(8) 0.0743(11) 0.0366(8) 0.0099(7) -0.0113(6) 0.0041(7)
F20 0.0226(6) 0.0591(9) 0.0599(9) 0.0036(7) -0.0003(6) -0.0087(6)
F22 0.0462(9) 0.0965(14) 0.0471(9) 0.0134(9) 0.0130(7) -0.0310(9)
F25 0.0430(8) 0.0400(8) 0.0864(12) -0.0003(8) 0.0092(8) -0.0171(7)
O1 0.0257(7) 0.0220(7) 0.0297(7) -0.0029(5) 0.0021(6) 0.0001(5)
O2 0.0213(6) 0.0256(7) 0.0276(7) -0.0009(5) -0.0015(5) 0.0030(5)
O3 0.0229(7) 0.0320(8) 0.0290(7) -0.0031(6) 0.0047(6) -0.0072(6)
O4 0.0250(7) 0.0338(8) 0.0226(7) -0.0019(6) 0.0003(5) 0.0027(6)
C37 0.0321(11) 0.0225(10) 0.0356(11) -0.0046(8) 0.0007(9) 0.0015(8)
C38 0.0411(13) 0.0334(12) 0.0408(13) 0.0021(10) 0.0059(10) 0.0088(10)
C39 0.0406(14) 0.0265(12) 0.090(2) -0.0141(13) -0.0006(14) -0.0030(10)
C40 0.0599(16) 0.0349(12) 0.0313(12) -0.0090(10) 0.0013(11) 0.0113(11)
C41 0.0204(9) 0.0268(10) 0.0272(10) 0.0012(8) -0.0006(7) 0.0017(7)
C42 0.0284(11) 0.0413(13) 0.0435(13) 0.0053(10) -0.0036(9) -0.0038(9)
C43 0.0352(12) 0.0343(12) 0.0457(13) -0.0017(10) -0.0040(10) 0.0081(9)
C44 0.0337(12) 0.0449(13) 0.0353(12) 0.0047(10) -0.0013(9) 0.0002(10)
C45 0.0215(9) 0.0358(11) 0.0312(11) 0.0001(9) 0.0040(8) -0.0060(8)
C49 0.0327(10) 0.0369(11) 0.0211(9) -0.0017(8) 0.0008(8) 0.0016(8)
F19 0.0281(11) 0.0462(16) 0.0517(16) 0.0141(12) -0.0008(11) 0.0026(10)
F21 0.0340(11) 0.0547(13) 0.084(2) -0.0225(13) 0.0163(11) 0.0043(9)
F23 0.0429(12) 0.086(2) 0.0599(16) 0.0410(15) -0.0092(11) -0.0117(12)
F24 0.0519(18) 0.082(2) 0.0306(13) -0.0126(17) 0.0131(12) -0.0213(17)
F26 0.0475(12) 0.0506(13) 0.0402(11) -0.0130(9) 0.0049(9) -0.0126(10)
F27 0.0290(14) 0.0320(12) 0.078(2) -0.0034(13) -0.0016(13) 0.0029(9)
F28 0.0521(16) 0.078(3) 0.0242(11) 0.0060(15) -0.0087(10) -0.011(2)
F29 0.0362(12) 0.086(2) 0.0329(11) -0.0078(12) -0.0102(9) 0.0243(12)
F30 0.0690(18) 0.121(2) 0.0384(12) -0.0195(14) 0.0044(12) -0.0619(18)
F31 0.0270(10) 0.122(2) 0.0335(11) -0.0043(12) 0.0078(8) 0.0202(11)
F32 0.0701(17) 0.0326(11) 0.0386(12) -0.0101(8) 0.0073(11) 0.0103(11)
F33 0.113(3) 0.077(2) 0.0307(12) -0.0205(12) 0.0039(16) 0.033(2)
F34 0.0505(14) 0.0509(14) 0.0398(11) -0.0038(11) 0.0095(10) -0.0215(11)
F35 0.069(2) 0.085(3) 0.0357(12) -0.0012(16) 0.0209(13) -0.023(2)
F36 0.164(4) 0.0608(18) 0.0614(18) 0.0236(14) 0.027(2) 0.060(2)
C46 0.0237(16) 0.0332(18) 0.050(2) -0.0006(16) 0.0054(16) -0.0030(13)
C47 0.038(2) 0.062(2) 0.0364(19) 0.0050(19) 0.0056(17) -0.0201(19)
C48 0.0242(17) 0.0308(16) 0.046(2) -0.0050(16) 0.0037(15) -0.0068(12)
C50 0.0413(19) 0.093(3) 0.0329(17) 0.002(2) 0.0006(14) 0.0001(19)
C51 0.072(2) 0.057(2) 0.0371(18) -0.0052(16) 0.0046(17) 0.0121(18)
C52 0.058(2) 0.051(2) 0.0423(18) -0.0006(19) 0.0097(16) -0.0048(18)
F19A 0.047(4) 0.069(6) 0.094(7) 0.027(5) -0.014(5) 0.000(4)
F21A 0.045(3) 0.134(6) 0.035(3) -0.004(3) -0.002(2) -0.045(4)
F23A 0.058(4) 0.086(5) 0.073(5) -0.027(4) 0.038(3) -0.011(3)
F24A 0.057(5) 0.079(6) 0.034(3) 0.004(4) -0.003(3) -0.028(4)
F26A 0.049(3) 0.055(4) 0.121(6) 0.025(4) 0.003(4) 0.004(3)
F27A 0.051(5) 0.057(5) 0.104(7) -0.041(5) 0.034(5) -0.015(4)
F28A 0.071(5) 0.066(6) 0.028(2) 0.002(3) -0.011(3) 0.014(5)
F29A 0.057(4) 0.122(5) 0.076(5) 0.003(4) -0.005(3) -0.023(4)
F30A 0.106(5) 0.083(4) 0.042(3) -0.018(3) -0.027(3) 0.067(4)
F31A 0.149(5) 0.053(3) 0.124(6) -0.020(4) 0.080(5) -0.024(4)
F32A 0.110(4) 0.106(6) 0.064(4) -0.016(4) -0.028(4) 0.079(4)
F33A 0.048(3) 0.069(4) 0.028(2) -0.022(2) -0.005(2) -0.006(3)
F34A 0.050(4) 0.141(7) 0.050(3) 0.015(4) -0.008(3) -0.036(4)
F35A 0.044(3) 0.065(5) 0.031(2) 0.007(3) 0.013(2) -0.001(3)
F36A 0.111(6) 0.046(3) 0.093(5) 0.005(3) 0.030(4) -0.001(4)
C46A 0.031(4) 0.064(5) 0.056(5) 0.006(4) 0.000(4) -0.013(4)
C47A 0.038(4) 0.074(5) 0.053(4) 0.005(4) 0.013(4) -0.015(4)
C48A 0.039(4) 0.059(5) 0.065(5) 0.001(5) 0.010(4) -0.019(4)
C50A 0.046(3) 0.040(3) 0.022(3) -0.008(3) -0.012(3) 0.019(3)
C51A 0.043(3) 0.030(2) 0.017(2) -0.008(2) 0.001(2) 0.010(2)
C52A 0.039(3) 0.050(4) 0.025(2) -0.004(3) 0.009(2) -0.011(3)
Mg1 0.0218(3) 0.0223(3) 0.0296(3) 0.0061(3) 0.0044(3) 0.0006(2)
N1 0.0224(8) 0.0234(8) 0.0257(8) 0.0025(6) 0.0001(6) 0.0011(6)
N2 0.0221(8) 0.0215(8) 0.0315(9) 0.0059(7) -0.0046(7) -0.0009(6)
C1 0.0457(14) 0.0665(18) 0.0304(12) 0.0008(11) 0.0108(10) -0.0047(13)
C2 0.0420(14) 0.0594(17) 0.0525(16) 0.0134(13) 0.0231(12) 0.0096(12)
C3 0.0267(12) 0.083(2) 0.072(2) 0.0388(18) 0.0042(12) -0.0067(13)
C4 0.0559(17) 0.0618(18) 0.0564(17) 0.0182(14) -0.0051(14) -0.0357(15)
C5 0.0522(16) 0.0368(13) 0.0702(19) 0.0165(13) 0.0230(14) -0.0153(12)
C6 0.0391(14) 0.0685(18) 0.0467(15) 0.0307(14) 0.0068(11) -0.0018(12)
C7 0.0431(16) 0.090(2) 0.068(2) 0.0419(19) 0.0204(14) -0.0013(15)
C8 0.0316(12) 0.0682(18) 0.0428(14) 0.0173(13) 0.0137(10) 0.0129(12)
C9 0.0229(10) 0.0407(12) 0.0326(11) 0.0081(9) 0.0035(8) 0.0011(9)
C10 0.0234(10) 0.0444(13) 0.0486(14) 0.0226(11) 0.0063(9) -0.0043(9)
C11 0.0247(10) 0.0305(11) 0.0462(13) 0.0173(10) -0.0062(9) -0.0057(8)
C13 0.0232(9) 0.0242(10) 0.0295(10) -0.0005(8) 0.0026(8) 0.0033(7)
C14 0.0302(10) 0.0285(10) 0.0328(11) 0.0010(8) -0.0017(9) 0.0045(8)
C15 0.0448(14) 0.0302(12) 0.0486(14) 0.0073(10) -0.0107(11) 0.0086(10)
C16 0.0548(16) 0.0246(11) 0.0660(18) 0.0009(11) -0.0093(13) 0.0100(11)
C17 0.0410(13) 0.0271(11) 0.0503(14) -0.0075(10) -0.0013(11) 0.0011(9)
C18 0.0274(10) 0.0297(11) 0.0335(11) -0.0035(8) 0.0025(8) -0.0004(8)
C19 0.0313(11) 0.0318(11) 0.0299(11) 0.0008(9) -0.0023(8) 0.0025(9)
C25 0.0340(11) 0.0295(10) 0.0335(11) 0.0011(9) -0.0113(9) 0.0095(9)
C35 0.0608(17) 0.0552(16) 0.0354(13) -0.0055(11) -0.0077(12) 0.0050(13)
C12 0.032(3) 0.037(5) 0.057(6) 0.024(4) 0.002(4) -0.004(3)
C20 0.040(4) 0.058(5) 0.037(4) -0.007(3) 0.001(3) -0.003(3)
C21 0.032(2) 0.045(3) 0.036(4) -0.008(3) -0.004(3) 0.000(2)
C22 0.022(7) 0.045(4) 0.027(3) 0.007(2) -0.010(3) -0.002(4)
C23 0.046(4) 0.050(4) 0.041(4) 0.002(3) -0.011(3) -0.017(3)
C24 0.056(3) 0.066(4) 0.033(2) 0.008(2) -0.003(2) -0.015(3)
C26 0.034(4) 0.035(3) 0.032(3) 0.004(2) -0.009(3) 0.000(3)
C27 0.037(3) 0.040(3) 0.043(3) 0.007(2) 0.009(2) 0.008(2)
C28 0.034(3) 0.045(3) 0.057(3) 0.008(2) -0.001(2) 0.013(2)
C29 0.027(2) 0.051(3) 0.046(3) 0.013(2) -0.010(2) 0.003(2)
C30 0.029(3) 0.036(3) 0.029(3) 0.011(2) -0.006(2) -0.002(2)
C31 0.032(3) 0.050(4) 0.030(3) 0.003(3) -0.005(2) -0.016(3)
C32 0.029(3) 0.068(4) 0.053(5) 0.016(3) -0.010(3) -0.010(3)
C33 0.093(6) 0.099(6) 0.041(4) -0.001(4) 0.002(4) -0.051(5)
C34 0.037(4) 0.033(3) 0.036(3) 0.002(2) -0.011(2) 0.005(3)
C36 0.073(5) 0.048(3) 0.056(4) 0.003(3) -0.014(3) -0.021(3)
C12A 0.037(4) 0.021(4) 0.024(5) 0.003(3) 0.008(3) 0.006(3)
C20A 0.054(11) 0.045(9) 0.045(10) -0.014(6) 0.015(7) -0.017(7)
C21A 0.051(11) 0.062(11) 0.074(16) -0.022(10) -0.027(10) 0.022(8)
C22A 0.017(8) 0.033(5) 0.053(6) -0.004(4) -0.012(4) -0.003(5)
C23A 0.036(4) 0.071(7) 0.048(5) -0.029(4) -0.008(3) 0.012(4)
C24A 0.040(3) 0.080(6) 0.039(3) -0.016(3) 0.002(3) -0.004(3)
C26A 0.030(4) 0.029(3) 0.034(3) -0.001(2) -0.002(3) 0.010(3)
C27A 0.040(3) 0.043(3) 0.036(3) 0.001(2) 0.012(2) 0.016(3)
C28A 0.039(3) 0.057(3) 0.042(3) 0.006(2) 0.010(2) 0.023(3)
C29A 0.027(2) 0.062(3) 0.036(3) 0.011(2) -0.004(2) 0.013(2)
C30A 0.026(3) 0.043(3) 0.023(3) 0.005(2) -0.002(2) 0.006(2)
C31A 0.033(3) 0.037(3) 0.029(4) 0.003(2) -0.010(3) 0.002(3)
C32A 0.100(9) 0.085(6) 0.048(5) 0.002(4) 0.006(7) -0.028(8)
C33A 0.052(3) 0.060(4) 0.023(3) -0.002(2) -0.004(2) 0.009(3)
C34A 0.038(4) 0.031(3) 0.028(3) -0.004(2) -0.012(2) 0.007(3)
C36A 0.057(4) 0.067(4) 0.044(3) 0.002(3) -0.003(3) -0.013(3)
Cl1A 0.0821(18) 0.0953(19) 0.1024(19) -0.0335(14) -0.0200(13) 0.0472(14)
C53A 0.075(6) 0.058(5) 0.025(3) -0.009(3) 0.004(3) 0.010(4)
C58A 0.083(7) 0.042(5) 0.046(5) -0.015(4) -0.004(4) 0.005(4)
C57A 0.057(5) 0.047(5) 0.188(15) 0.014(7) -0.074(8) 0.006(4)
C56A 0.052(5) 0.064(5) 0.147(12) -0.001(6) 0.046(7) -0.006(4)
C55A 0.18(2) 0.071(8) 0.124(13) -0.013(8) 0.107(15) -0.003(11)
C54A 0.079(8) 0.057(6) 0.117(11) 0.031(6) 0.011(7) 0.008(5)
Cl1 0.1136(19) 0.0713(13) 0.159(3) -0.0245(14) 0.0005(16) -0.0200(12)
C53 0.094(6) 0.043(3) 0.087(5) -0.005(3) -0.002(4) -0.019(4)
C54 0.108(8) 0.075(6) 0.073(5) -0.017(4) 0.042(6) -0.020(5)
C55 0.144(12) 0.087(7) 0.129(11) 0.007(7) 0.047(9) 0.014(7)
C56 0.115(7) 0.075(5) 0.064(4) -0.010(3) 0.008(4) -0.008(4)
C57 0.089(7) 0.096(7) 0.100(6) -0.047(5) 0.048(5) -0.016(5)
C58 0.090(7) 0.062(6) 0.103(9) -0.019(5) 0.037(6) -0.013(4)

loop_
_atom_type_symbol
_atom_type_description
_atom_type_scat_dispersion_real
_atom_type_scat_dispersion_imag
_atom_type_scat_source
Al Al 0.2130 0.2455 'International Tables Vol C Tables 4.2.6.8 and 6.1.1.4'
C C 0.0181 0.0091 'International Tables Vol C Tables 4.2.6.8 and 6.1.1.4'
Cl Cl 0.3639 0.7018 'International Tables Vol C Tables 4.2.6.8 and 6.1.1.4'
F F 0.0727 0.0534 'International Tables Vol C Tables 4.2.6.8 and 6.1.1.4'
H H 0.0000 0.0000 'International Tables Vol C Tables 4.2.6.8 and 6.1.1.4'
Mg Mg 0.1719 0.1771 'International Tables Vol C Tables 4.2.6.8 and 6.1.1.4'
N N 0.0311 0.0180 'International Tables Vol C Tables 4.2.6.8 and 6.1.1.4'
O O 0.0492 0.0322 'International Tables Vol C Tables 4.2.6.8 and 6.1.1.4'

loop_
_exptl_crystal_face_index_h
_exptl_crystal_face_index_k
_exptl_crystal_face_index_l
_exptl_crystal_face_perp_dist
1 2 -2 0.1613
1 -1 -2 0.1871
-4 -11 6 0.1127
-8 -6 7 0.1024
7 6 -9 0.1346
11 3 0 0.2043
-1 -6 11 0.1562
9 -2 8 0.2403
10 5 -5 0.1490
3 12 -4 0.1388
-4 10 8 0.1218
-6 3 11 0.1291
-7 7 7 0.0897
5 -12 -3 0.1750
-2 13 -2 0.1548
-7 10 5 0.1044
-8 1 10 0.1098
9 1 -8 0.1408
-2 10 -9 0.2126
-10 6 0 0.1509
-11 -3 -3 0.2167
-6 2 -10 0.2716
10 7 1 0.1985
9 8 -4 0.1502
-5 -2 -11 0.2747
-9 -5 -6 0.2436
-9 -9 2 0.1680
-7 -6 -7 0.2469
-4 -8 -8 0.2228
7 11 2 0.1853
0 -12 6 0.1319
8 -4 -8 0.1421
4 -13 2 0.1532
-2 -11 8 0.1185
4 -12 5 0.1393

loop_
_geom_angle_atom_site_label_1
_geom_angle_atom_site_label_2
_geom_angle_atom_site_label_3
_geom_angle
_geom_angle_site_symmetry_1
_geom_angle_site_symmetry_3
_geom_angle_publ_flag
O1 Al1 O3 107.44(7) . . ?
O2 Al1 O1 107.83(7) . . ?
O2 Al1 O3 112.89(8) . . ?
O4 Al1 O1 114.01(7) . . ?
O4 Al1 O2 107.11(7) . . ?
O4 Al1 O3 107.68(7) . . ?
C37 O1 Al1 148.28(14) . . ?
C41 O2 Al1 146.86(13) . . ?
C45 O3 Al1 146.99(14) . . ?
C49 O4 Al1 147.32(14) . . ?
O1 C37 C38 110.89(18) . . ?
O1 C37 C39 107.91(18) . . ?
O1 C37 C40 110.93(18) . . ?
C38 C37 C39 109.4(2) . . ?
C38 C37 C40 108.57(19) . . ?
C40 C37 C39 109.1(2) . . ?
F1 C38 C37 112.6(2) . . ?
F2 C38 F1 107.4(2) . . ?
F2 C38 C37 110.2(2) . . ?
F3 C38 F1 107.9(2) . . ?
F3 C38 F2 107.9(2) . . ?
F3 C38 C37 110.60(19) . . ?
F4 C39 F5 108.1(3) . . ?
F4 C39 F6 107.4(2) . . ?
F4 C39 C37 110.6(2) . . ?
F5 C39 F6 107.8(3) . . ?
F5 C39 C37 112.4(2) . . ?
F6 C39 C37 110.4(2) . . ?
F7 C40 C37 112.0(2) . . ?
F8 C40 F7 107.3(2) . . ?
F8 C40 F9 107.5(2) . . ?
F8 C40 C37 110.8(2) . . ?
F9 C40 F7 107.5(2) . . ?
F9 C40 C37 111.49(19) . . ?
O2 C41 C42 110.64(17) . . ?
O2 C41 C43 107.48(17) . . ?
O2 C41 C44 111.22(17) . . ?
C42 C41 C43 109.24(18) . . ?
C44 C41 C42 109.27(18) . . ?
C44 C41 C43 108.93(18) . . ?
F10 C42 F11 107.6(2) . . ?
F10 C42 F12 107.5(2) . . ?
F10 C42 C41 110.92(19) . . ?
F11 C42 C41 110.16(19) . . ?
F12 C42 F11 107.95(19) . . ?
F12 C42 C41 112.6(2) . . ?
F13 C43 C41 109.77(19) . . ?
F14 C43 F13 107.7(2) . . ?
F14 C43 C41 112.4(2) . . ?
F15 C43 F13 108.3(2) . . ?
F15 C43 F14 107.5(2) . . ?
F15 C43 C41 111.05(19) . . ?
F16 C44 F18 108.1(2) . . ?
F16 C44 C41 111.0(2) . . ?
F17 C44 F16 108.4(2) . . ?
F17 C44 F18 107.1(2) . . ?
F17 C44 C41 109.93(19) . . ?
F18 C44 C41 112.22(19) . . ?
O3 C45 C46 109.7(2) . . ?
O3 C45 C47 107.3(2) . . ?
O3 C45 C48 111.5(2) . . ?
O3 C45 C46A 110.7(5) . . ?
O3 C45 C47A 108.4(5) . . ?
O3 C45 C48A 111.5(5) . . ?
C46 C45 C47 110.2(3) . . ?
C46 C45 C48 109.4(3) . . ?
C47 C45 C48 108.8(3) . . ?
C46A C45 C47A 106.8(8) . . ?
C48A C45 C46A 110.5(8) . . ?
C48A C45 C47A 108.8(8) . . ?
O4 C49 C50 110.3(2) . . ?
O4 C49 C51 111.8(2) . . ?
O4 C49 C52 109.5(2) . . ?
O4 C49 C50A 104.9(3) . . ?
O4 C49 C51A 107.7(3) . . ?
O4 C49 C52A 114.8(3) . . ?
C50 C49 C51 111.9(3) . . ?
C50 C49 C52 109.3(3) . . ?
C51 C49 C52 103.8(3) . . ?
C50A C49 C51A 106.0(4) . . ?
C52A C49 C50A 111.1(5) . . ?
C52A C49 C51A 111.7(5) . . ?
F20 C46 C45 113.1(3) . . ?
F20 C46 F21 106.8(3) . . ?
F19 C46 F20 107.8(4) . . ?
F19 C46 C45 112.1(3) . . ?
F19 C46 F21 107.1(3) . . ?
F21 C46 C45 109.6(3) . . ?
F22 C47 C45 111.6(3) . . ?
F23 C47 F22 108.3(3) . . ?
F23 C47 C45 109.2(4) . . ?
F24 C47 F22 108.4(4) . . ?
F24 C47 C45 111.2(4) . . ?
F24 C47 F23 107.9(4) . . ?
F25 C48 C45 112.1(3) . . ?
F25 C48 F26 106.2(3) . . ?
F26 C48 C45 109.4(3) . . ?
F27 C48 F25 110.0(3) . . ?
F27 C48 C45 111.3(3) . . ?
F27 C48 F26 107.6(4) . . ?
C49 C50 F30 102.3(3) . . ?
F28 C50 C49 115.3(4) . . ?
F28 C50 F30 108.8(4) . . ?
F29 C50 C49 113.4(3) . . ?
F29 C50 F28 108.3(4) . . ?
F29 C50 F30 108.5(4) . . ?
F31 C51 C49 107.9(3) . . ?
F32 C51 C49 107.4(3) . . ?
F32 C51 F31 114.3(4) . . ?
F33 C51 C49 110.0(4) . . ?
F33 C51 F31 112.3(4) . . ?
F33 C51 F32 104.8(4) . . ?
F34 C52 C49 113.6(3) . . ?
F34 C52 F35 110.5(4) . . ?
F34 C52 F36 109.2(4) . . ?
F35 C52 C49 112.5(4) . . ?
F35 C52 F36 108.3(4) . . ?
F36 C52 C49 102.3(3) . . ?
F20 C46A C45 111.7(9) . . ?
F20 C46A F19A 104.8(11) . . ?
F19A C46A C45 107.0(10) . . ?
F21A C46A F20 109.6(10) . . ?
F21A C46A C45 113.2(11) . . ?
F21A C46A F19A 110.1(12) . . ?
F22 C47A C45 110.0(10) . . ?
F23A C47A F22 112.7(10) . . ?
F23A C47A C45 116.1(11) . . ?
F23A C47A F24A 112.5(12) . . ?
F24A C47A F22 97.6(11) . . ?
F24A C47A C45 106.1(10) . . ?
F25 C48A C45 113.7(9) . . ?
F25 C48A F27A 100.3(11) . . ?
F26A C48A F25 106.1(10) . . ?
F26A C48A C45 119.9(12) . . ?
F26A C48A F27A 108.6(12) . . ?
F27A C48A C45 106.6(10) . . ?
F28A C50A C49 112.5(9) . . ?
F28A C50A F29A 100.5(7) . . ?
F29A C50A C49 103.6(6) . . ?
F30A C50A C49 119.7(6) . . ?
F30A C50A F28A 113.2(8) . . ?
F30A C50A F29A 104.4(8) . . ?
F31A C51A C49 118.5(6) . . ?
F31A C51A F32A 109.2(8) . . ?
F31A C51A F33A 114.3(7) . . ?
F32A C51A C49 99.4(6) . . ?
F33A C51A C49 113.3(6) . . ?
F33A C51A F32A 98.9(6) . . ?
C49 C52A F36A 95.9(6) . . ?
F34A C52A C49 117.4(7) . . ?
F34A C52A F35A 120.7(8) . . ?
F34A C52A F36A 96.2(8) . . ?
F35A C52A C49 118.4(7) . . ?
F35A C52A F36A 96.4(7) . . ?
N1 Mg1 C1 130.62(9) . . ?
N1 Mg1 C2 160.31(9) . . ?
N1 Mg1 C4 119.27(10) . . ?
N1 Mg1 C5 100.34(9) . . ?
N2 Mg1 N1 97.31(8) . . ?
N2 Mg1 C1 117.40(9) . . ?
N2 Mg1 C2 99.45(9) . . ?
N2 Mg1 C4 128.05(9) . . ?
N2 Mg1 C5 158.06(9) . . ?
C1 Mg1 C2 30.34(9) . . ?
C1 Mg1 C4 65.89(11) . . ?
C1 Mg1 C5 58.38(10) . . ?
C4 Mg1 C2 55.93(11) . . ?
C5 Mg1 C2 66.19(10) . . ?
C5 Mg1 C4 30.25(10) . . ?
C9 N1 Mg1 121.51(14) . . ?
C9 N1 C13 118.67(17) . . ?
C13 N1 Mg1 119.75(13) . . ?
C11 N2 Mg1 121.42(14) . . ?
C11 N2 C25 118.82(18) . . ?
C25 N2 Mg1 119.70(14) . . ?
Mg1 C1 H1 95.1 . . ?
C2 C1 Mg1 77.65(16) . . ?
C2 C1 H1 126.4 . . ?
C2 C1 C6 107.2(3) . . ?
C6 C1 Mg1 96.24(17) . . ?
C6 C1 H1 126.4 . . ?
Mg1 C2 H2 97.9 . . ?
C1 C2 Mg1 72.01(15) . . ?
C1 C2 H2 126.4 . . ?
C1 C2 C3 107.1(3) . . ?
C3 C2 Mg1 98.32(19) . . ?
C3 C2 H2 126.4 . . ?
C2 C3 H3 116.6 . . ?
C2 C3 C4 106.5(2) . . ?
C2 C3 C7 99.1(3) . . ?
C4 C3 H3 116.6 . . ?
C4 C3 C7 98.6(3) . . ?
C7 C3 H3 116.6 . . ?
Mg1 C4 H4 97.4 . . ?
C3 C4 Mg1 98.58(18) . . ?
C3 C4 H4 126.1 . . ?
C5 C4 Mg1 72.53(15) . . ?
C5 C4 C3 107.9(3) . . ?
C5 C4 H4 126.1 . . ?
Mg1 C5 H5 95.5 . . ?
C4 C5 Mg1 77.22(16) . . ?
C4 C5 H5 126.7 . . ?
C4 C5 C6 106.7(3) . . ?
C6 C5 Mg1 96.15(17) . . ?
C6 C5 H5 126.7 . . ?
C1 C6 H6 116.9 . . ?
C1 C6 C7 98.0(3) . . ?
C5 C6 C1 106.8(2) . . ?
C5 C6 H6 116.9 . . ?
C5 C6 C7 98.1(3) . . ?
C7 C6 H6 116.9 . . ?
C3 C7 C6 92.1(2) . . ?
C3 C7 H7A 113.3 . . ?
C3 C7 H7B 113.3 . . ?
C6 C7 H7A 113.3 . . ?
C6 C7 H7B 113.3 . . ?
H7A C7 H7B 110.6 . . ?
H8A C8 H8B 109.5 . . ?
H8A C8 H8C 109.5 . . ?
H8B C8 H8C 109.5 . . ?
C9 C8 H8A 109.5 . . ?
C9 C8 H8B 109.5 . . ?
C9 C8 H8C 109.5 . . ?
N1 C9 C8 119.2(2) . . ?
N1 C9 C10 124.3(2) . . ?
C10 C9 C8 116.6(2) . . ?
C9 C10 H10 114.7 . . ?
C9 C10 C11 130.5(2) . . ?
C11 C10 H10 114.7 . . ?
N2 C11 C10 124.46(19) . . ?
N2 C11 C12 115.1(6) . . ?
N2 C11 C12A 125.3(6) . . ?
C10 C11 C12 120.1(5) . . ?
C10 C11 C12A 109.5(5) . . ?
C14 C13 N1 120.32(18) . . ?
C14 C13 C18 121.32(19) . . ?
C18 C13 N1 118.19(18) . . ?
C13 C14 C19 121.84(19) . . ?
C15 C14 C13 118.0(2) . . ?
C15 C14 C19 120.1(2) . . ?
C14 C15 H15 119.3 . . ?
C16 C15 C14 121.3(2) . . ?
C16 C15 H15 119.3 . . ?
C15 C16 H16 120.0 . . ?
C15 C16 C17 120.0(2) . . ?
C17 C16 H16 120.0 . . ?
C16 C17 H17 119.4 . . ?
C16 C17 C18 121.1(2) . . ?
C18 C17 H17 119.4 . . ?
C13 C18 C22 120.6(7) . . ?
C17 C18 C13 118.2(2) . . ?
C17 C18 C22 121.2(7) . . ?
C17 C18 C22A 118.0(9) . . ?
C22A C18 C13 123.5(9) . . ?
C14 C19 H19 108.0 . . ?
C14 C19 H19A 107.8 . . ?
C14 C19 C20 112.0(5) . . ?
C14 C19 C21 111.2(4) . . ?
C20 C19 H19 108.0 . . ?
C20 C19 C21 109.6(4) . . ?
C21 C19 H19 108.0 . . ?
C20A C19 C14 109.7(8) . . ?
C20A C19 H19A 107.8 . . ?
C21A C19 C14 113.6(10) . . ?
C21A C19 H19A 107.8 . . ?
C21A C19 C20A 109.9(10) . . ?
N2 C25 C30 117.5(3) . . ?
C26 C25 N2 125.0(5) . . ?
C26 C25 C30 114.3(5) . . ?
C26A C25 N2 114.9(5) . . ?
C30A C25 N2 119.3(3) . . ?
C30A C25 C26A 124.0(6) . . ?
H35D C35 H35E 109.5 . . ?
H35D C35 H35F 109.5 . . ?
H35E C35 H35F 109.5 . . ?
H35A C35 H35B 109.5 . . ?
H35A C35 H35C 109.5 . . ?
H35B C35 H35C 109.5 . . ?
C34 C35 H35A 109.5 . . ?
C34 C35 H35B 109.5 . . ?
C34 C35 H35C 109.5 . . ?
C34A C35 H35D 109.5 . . ?
C34A C35 H35E 109.5 . . ?
C34A C35 H35F 109.5 . . ?
C11 C12 H12A 109.5 . . ?
C11 C12 H12B 109.5 . . ?
C11 C12 H12C 109.5 . . ?
H12A C12 H12B 109.5 . . ?
H12A C12 H12C 109.5 . . ?
H12B C12 H12C 109.5 . . ?
C19 C20 H20A 109.5 . . ?
C19 C20 H20B 109.5 . . ?
C19 C20 H20C 109.5 . . ?
H20A C20 H20B 109.5 . . ?
H20A C20 H20C 109.5 . . ?
H20B C20 H20C 109.5 . . ?
C19 C21 H21A 109.5 . . ?
C19 C21 H21B 109.5 . . ?
C19 C21 H21C 109.5 . . ?
H21A C21 H21B 109.5 . . ?
H21A C21 H21C 109.5 . . ?
H21B C21 H21C 109.5 . . ?
C18 C22 H22 107.3 . . ?
C23 C22 C18 111.8(10) . . ?
C23 C22 H22 107.3 . . ?
C23 C22 C24 113.4(12) . . ?
C24 C22 C18 109.5(10) . . ?
C24 C22 H22 107.3 . . ?
C22 C23 H23A 109.5 . . ?
C22 C23 H23B 109.5 . . ?
C22 C23 H23C 109.5 . . ?
H23A C23 H23B 109.5 . . ?
H23A C23 H23C 109.5 . . ?
H23B C23 H23C 109.5 . . ?
C22 C24 H24A 109.5 . . ?
C22 C24 H24B 109.5 . . ?
C22 C24 H24C 109.5 . . ?
H24A C24 H24B 109.5 . . ?
H24A C24 H24C 109.5 . . ?
H24B C24 H24C 109.5 . . ?
C25 C26 C34 119.5(8) . . ?
C27 C26 C25 122.8(7) . . ?
C27 C26 C34 117.5(7) . . ?
C26 C27 H27 119.8 . . ?
C28 C27 C26 120.4(6) . . ?
C28 C27 H27 119.8 . . ?
C27 C28 H28 120.0 . . ?
C27 C28 C29 120.0(5) . . ?
C29 C28 H28 120.0 . . ?
C28 C29 H29 119.4 . . ?
C28 C29 C30 121.1(5) . . ?
C30 C29 H29 119.4 . . ?
C25 C30 C31 118.4(6) . . ?
C29 C30 C25 120.3(6) . . ?
C29 C30 C31 120.8(6) . . ?
C30 C31 H31 108.2 . . ?
C30 C31 C32 111.8(8) . . ?
C32 C31 H31 108.2 . . ?
C33 C31 C30 110.1(6) . . ?
C33 C31 H31 108.2 . . ?
C33 C31 C32 110.3(8) . . ?
C31 C32 H32A 109.5 . . ?
C31 C32 H32B 109.5 . . ?
C31 C32 H32C 109.5 . . ?
H32A C32 H32B 109.5 . . ?
H32A C32 H32C 109.5 . . ?
H32B C32 H32C 109.5 . . ?
C31 C33 H33A 109.5 . . ?
C31 C33 H33B 109.5 . . ?
C31 C33 H33C 109.5 . . ?
H33A C33 H33B 109.5 . . ?
H33A C33 H33C 109.5 . . ?
H33B C33 H33C 109.5 . . ?
C35 C34 C26 112.7(7) . . ?
C35 C34 H34 108.2 . . ?
C35 C34 C36 105.7(6) . . ?
C26 C34 H34 108.2 . . ?
C36 C34 C26 113.6(7) . . ?
C36 C34 H34 108.2 . . ?
C34 C36 H36A 109.5 . . ?
C34 C36 H36B 109.5 . . ?
C34 C36 H36C 109.5 . . ?
H36A C36 H36B 109.5 . . ?
H36A C36 H36C 109.5 . . ?
H36B C36 H36C 109.5 . . ?
C11 C12A H12D 109.5 . . ?
C11 C12A H12E 109.5 . . ?
C11 C12A H12F 109.5 . . ?
H12D C12A H12E 109.5 . . ?
H12D C12A H12F 109.5 . . ?
H12E C12A H12F 109.5 . . ?
C19 C20A H20D 109.5 . . ?
C19 C20A H20E 109.5 . . ?
C19 C20A H20F 109.5 . . ?
H20D C20A H20E 109.5 . . ?
H20D C20A H20F 109.5 . . ?
H20E C20A H20F 109.5 . . ?
C19 C21A H21D 109.5 . . ?
C19 C21A H21E 109.5 . . ?
C19 C21A H21F 109.5 . . ?
H21D C21A H21E 109.5 . . ?
H21D C21A H21F 109.5 . . ?
H21E C21A H21F 109.5 . . ?
C18 C22A H22A 108.7 . . ?
C18 C22A C23A 112.4(15) . . ?
C18 C22A C24A 114.0(13) . . ?
C23A C22A H22A 108.7 . . ?
C24A C22A H22A 108.7 . . ?
C24A C22A C23A 104.2(13) . . ?
C22A C23A H23D 109.5 . . ?
C22A C23A H23E 109.5 . . ?
C22A C23A H23F 109.5 . . ?
H23D C23A H23E 109.5 . . ?
H23D C23A H23F 109.5 . . ?
H23E C23A H23F 109.5 . . ?
C22A C24A H24D 109.5 . . ?
C22A C24A H24E 109.5 . . ?
C22A C24A H24F 109.5 . . ?
H24D C24A H24E 109.5 . . ?
H24D C24A H24F 109.5 . . ?
H24E C24A H24F 109.5 . . ?
C25 C26A C34A 123.1(9) . . ?
C27A C26A C25 115.2(7) . . ?
C27A C26A C34A 121.6(7) . . ?
C26A C27A H27A 119.1 . . ?
C28A C27A C26A 121.7(7) . . ?
C28A C27A H27A 119.1 . . ?
C27A C28A H28A 119.7 . . ?
C29A C28A C27A 120.6(5) . . ?
C29A C28A H28A 119.7 . . ?
C28A C29A H29A 119.2 . . ?
C28A C29A C30A 121.7(5) . . ?
C30A C29A H29A 119.2 . . ?
C25 C30A C31A 123.5(6) . . ?
C29A C30A C25 115.9(6) . . ?
C29A C30A C31A 120.2(6) . . ?
C30A C31A H31A 106.8 . . ?
C30A C31A C32A 112.9(8) . . ?
C32A C31A H31A 106.8 . . ?
C33A C31A C30A 112.2(6) . . ?
C33A C31A H31A 106.8 . . ?
C33A C31A C32A 110.9(8) . . ?
C31A C32A H32D 109.5 . . ?
C31A C32A H32E 109.5 . . ?
C31A C32A H32F 109.5 . . ?
H32D C32A H32E 109.5 . . ?
H32D C32A H32F 109.5 . . ?
H32E C32A H32F 109.5 . . ?
C31A C33A H33D 109.5 . . ?
C31A C33A H33E 109.5 . . ?
C31A C33A H33F 109.5 . . ?
H33D C33A H33E 109.5 . . ?
H33D C33A H33F 109.5 . . ?
H33E C33A H33F 109.5 . . ?
C35 C34A H34A 108.3 . . ?
C26A C34A C35 109.0(7) . . ?
C26A C34A H34A 108.3 . . ?
C36A C34A C35 113.7(6) . . ?
C36A C34A C26A 109.1(8) . . ?
C36A C34A H34A 108.3 . . ?
C34A C36A H36D 109.5 . . ?
C34A C36A H36E 109.5 . . ?
C34A C36A H36F 109.5 . . ?
H36D C36A H36E 109.5 . . ?
H36D C36A H36F 109.5 . . ?
H36E C36A H36F 109.5 . . ?
C58A C53A Cl1A 119.7(4) . . ?
C58A C53A C54A 120.0 . . ?
C54A C53A Cl1A 120.2(4) . . ?
C53A C58A H58A 120.0 . . ?
C53A C58A C57A 120.0 . . ?
C57A C58A H58A 120.0 . . ?
C58A C57A H57A 120.0 . . ?
C56A C57A C58A 120.0 . . ?
C56A C57A H57A 120.0 . . ?
C57A C56A H56A 120.0 . . ?
C57A C56A C55A 120.0 . . ?
C55A C56A H56A 120.0 . . ?
C56A C55A H55A 120.0 . . ?
C54A C55A C56A 120.0 . . ?
C54A C55A H55A 120.0 . . ?
C53A C54A H54A 120.0 . . ?
C55A C54A C53A 120.0 . . ?
C55A C54A H54A 120.0 . . ?
C54 C53 Cl1 120.2(4) . . ?
C54 C53 C58 120.0 . . ?
C58 C53 Cl1 119.8(4) . . ?
C53 C54 H54 120.0 . . ?
C53 C54 C55 120.0 . . ?
C55 C54 H54 120.0 . . ?
C54 C55 H55 120.0 . . ?
C56 C55 C54 120.0 . . ?
C56 C55 H55 120.0 . . ?
C55 C56 H56 120.0 . . ?
C55 C56 C57 120.0 . . ?
C57 C56 H56 120.0 . . ?
C56 C57 H57 120.0 . . ?
C58 C57 C56 120.0 . . ?
C58 C57 H57 120.0 . . ?
C53 C58 H58 120.0 . . ?
C57 C58 C53 120.0 . . ?
C57 C58 H58 120.0 . . ?

loop_
_geom_bond_atom_site_label_1
_geom_bond_atom_site_label_2
_geom_bond_distance
_geom_bond_site_symmetry_2
_geom_bond_publ_flag
Al1 O1 1.7259(15) . ?
Al1 O2 1.7252(14) . ?
Al1 O3 1.7277(15) . ?
Al1 O4 1.7249(15) . ?
F1 C38 1.339(3) . ?
F2 C38 1.334(3) . ?
F3 C38 1.323(3) . ?
F4 C39 1.319(4) . ?
F5 C39 1.334(3) . ?
F6 C39 1.338(4) . ?
F7 C40 1.344(3) . ?
F8 C40 1.328(3) . ?
F9 C40 1.331(3) . ?
F10 C42 1.326(3) . ?
F11 C42 1.351(3) . ?
F12 C42 1.340(3) . ?
F13 C43 1.345(3) . ?
F14 C43 1.339(3) . ?
F15 C43 1.315(3) . ?
F16 C44 1.336(3) . ?
F17 C44 1.334(3) . ?
F18 C44 1.341(3) . ?
F20 C46 1.336(4) . ?
F20 C46A 1.347(12) . ?
F22 C47 1.360(4) . ?
F22 C47A 1.373(13) . ?
F25 C48 1.337(4) . ?
F25 C48A 1.373(12) . ?
O1 C37 1.350(2) . ?
O2 C41 1.349(2) . ?
O3 C45 1.351(2) . ?
O4 C49 1.349(3) . ?
C37 C38 1.552(3) . ?
C37 C39 1.555(3) . ?
C37 C40 1.554(3) . ?
C41 C42 1.551(3) . ?
C41 C43 1.557(3) . ?
C41 C44 1.549(3) . ?
C45 C46 1.545(4) . ?
C45 C47 1.546(5) . ?
C45 C48 1.570(4) . ?
C45 C46A 1.558(12) . ?
C45 C47A 1.561(13) . ?
C45 C48A 1.511(14) . ?
C49 C50 1.493(5) . ?
C49 C51 1.564(5) . ?
C49 C52 1.584(5) . ?
C49 C50A 1.581(7) . ?
C49 C51A 1.588(7) . ?
C49 C52A 1.455(8) . ?
F19 C46 1.313(5) . ?
F21 C46 1.353(5) . ?
F23 C47 1.355(6) . ?
F24 C47 1.335(6) . ?
F26 C48 1.353(5) . ?
F27 C48 1.305(5) . ?
F28 C50 1.334(5) . ?
F29 C50 1.303(5) . ?
F30 C50 1.494(6) . ?
F31 C51 1.401(5) . ?
F32 C51 1.376(5) . ?
F33 C51 1.353(5) . ?
F34 C52 1.266(5) . ?
F35 C52 1.325(5) . ?
F36 C52 1.471(6) . ?
F19A C46A 1.400(18) . ?
F21A C46A 1.251(17) . ?
F23A C47A 1.247(18) . ?
F24A C47A 1.360(17) . ?
F26A C48A 1.220(18) . ?
F27A C48A 1.405(18) . ?
F28A C50A 1.344(10) . ?
F29A C50A 1.492(10) . ?
F30A C50A 1.245(9) . ?
F31A C51A 1.229(9) . ?
F32A C51A 1.449(9) . ?
F33A C51A 1.348(8) . ?
F34A C52A 1.223(9) . ?
F35A C52A 1.307(9) . ?
F36A C52A 1.595(10) . ?
Mg1 N1 1.9916(18) . ?
Mg1 N2 1.9886(18) . ?
Mg1 C1 2.519(3) . ?
Mg1 C2 2.587(3) . ?
Mg1 C4 2.580(3) . ?
Mg1 C5 2.524(2) . ?
N1 C9 1.336(3) . ?
N1 C13 1.439(3) . ?
N2 C11 1.337(3) . ?
N2 C25 1.443(3) . ?
C1 H1 0.9500 . ?
C1 C2 1.338(4) . ?
C1 C6 1.534(4) . ?
C2 H2 0.9500 . ?
C2 C3 1.512(5) . ?
C3 H3 1.0000 . ?
C3 C4 1.512(5) . ?
C3 C7 1.552(4) . ?
C4 H4 0.9500 . ?
C4 C5 1.333(5) . ?
C5 H5 0.9500 . ?
C5 C6 1.530(5) . ?
C6 H6 1.0000 . ?
C6 C7 1.552(4) . ?
C7 H7A 0.9900 . ?
C7 H7B 0.9900 . ?
C8 H8A 0.9800 . ?
C8 H8B 0.9800 . ?
C8 H8C 0.9800 . ?
C8 C9 1.512(3) . ?
C9 C10 1.395(3) . ?
C10 H10 0.9500 . ?
C10 C11 1.398(3) . ?
C11 C12 1.527(10) . ?
C11 C12A 1.538(16) . ?
C13 C14 1.400(3) . ?
C13 C18 1.411(3) . ?
C14 C15 1.396(3) . ?
C14 C19 1.522(3) . ?
C15 H15 0.9500 . ?
C15 C16 1.379(4) . ?
C16 H16 0.9500 . ?
C16 C17 1.382(4) . ?
C17 H17 0.9500 . ?
C17 C18 1.390(3) . ?
C18 C22 1.603(15) . ?
C18 C22A 1.41(2) . ?
C19 H19 1.0000 . ?
C19 H19A 1.0000 . ?
C19 C20 1.528(12) . ?
C19 C21 1.541(12) . ?
C19 C20A 1.52(2) . ?
C19 C21A 1.50(2) . ?
C25 C26 1.418(9) . ?
C25 C30 1.459(6) . ?
C25 C26A 1.413(9) . ?
C25 C30A 1.400(7) . ?
C35 H35D 0.9800 . ?
C35 H35E 0.9800 . ?
C35 H35F 0.9800 . ?
C35 H35A 0.9800 . ?
C35 H35B 0.9800 . ?
C35 H35C 0.9800 . ?
C35 C34 1.518(9) . ?
C35 C34A 1.553(9) . ?
C12 H12A 0.9800 . ?
C12 H12B 0.9800 . ?
C12 H12C 0.9800 . ?
C20 H20A 0.9800 . ?
C20 H20B 0.9800 . ?
C20 H20C 0.9800 . ?
C21 H21A 0.9800 . ?
C21 H21B 0.9800 . ?
C21 H21C 0.9800 . ?
C22 H22 1.0000 . ?
C22 C23 1.448(19) . ?
C22 C24 1.531(15) . ?
C23 H23A 0.9800 . ?
C23 H23B 0.9800 . ?
C23 H23C 0.9800 . ?
C24 H24A 0.9800 . ?
C24 H24B 0.9800 . ?
C24 H24C 0.9800 . ?
C26 C27 1.393(12) . ?
C26 C34 1.535(9) . ?
C27 H27 0.9500 . ?
C27 C28 1.367(9) . ?
C28 H28 0.9500 . ?
C28 C29 1.381(8) . ?
C29 H29 0.9500 . ?
C29 C30 1.400(9) . ?
C30 C31 1.518(11) . ?
C31 H31 1.0000 . ?
C31 C32 1.523(9) . ?
C31 C33 1.514(8) . ?
C32 H32A 0.9800 . ?
C32 H32B 0.9800 . ?
C32 H32C 0.9800 . ?
C33 H33A 0.9800 . ?
C33 H33B 0.9800 . ?
C33 H33C 0.9800 . ?
C34 H34 1.0000 . ?
C34 C36 1.533(9) . ?
C36 H36A 0.9800 . ?
C36 H36B 0.9800 . ?
C36 H36C 0.9800 . ?
C12A H12D 0.9800 . ?
C12A H12E 0.9800 . ?
C12A H12F 0.9800 . ?
C20A H20D 0.9800 . ?
C20A H20E 0.9800 . ?
C20A H20F 0.9800 . ?
C21A H21D 0.9800 . ?
C21A H21E 0.9800 . ?
C21A H21F 0.9800 . ?
C22A H22A 1.0000 . ?
C22A C23A 1.63(2) . ?
C22A C24A 1.57(2) . ?
C23A H23D 0.9800 . ?
C23A H23E 0.9800 . ?
C23A H23F 0.9800 . ?
C24A H24D 0.9800 . ?
C24A H24E 0.9800 . ?
C24A H24F 0.9800 . ?
C26A C27A 1.402(12) . ?
C26A C34A 1.539(10) . ?
C27A H27A 0.9500 . ?
C27A C28A 1.374(9) . ?
C28A H28A 0.9500 . ?
C28A C29A 1.373(9) . ?
C29A H29A 0.9500 . ?
C29A C30A 1.389(9) . ?
C30A C31A 1.512(11) . ?
C31A H31A 1.0000 . ?
C31A C32A 1.526(11) . ?
C31A C33A 1.507(7) . ?
C32A H32D 0.9800 . ?
C32A H32E 0.9800 . ?
C32A H32F 0.9800 . ?
C33A H33D 0.9800 . ?
C33A H33E 0.9800 . ?
C33A H33F 0.9800 . ?
C34A H34A 1.0000 . ?
C34A C36A 1.525(10) . ?
C36A H36D 0.9800 . ?
C36A H36E 0.9800 . ?
C36A H36F 0.9800 . ?
Cl1A C53A 1.707(5) . ?
C53A C58A 1.3900 . ?
C53A C54A 1.3900 . ?
C58A H58A 0.9500 . ?
C58A C57A 1.3900 . ?
C57A H57A 0.9500 . ?
C57A C56A 1.3900 . ?
C56A H56A 0.9500 . ?
C56A C55A 1.3900 . ?
C55A H55A 0.9500 . ?
C55A C54A 1.3900 . ?
C54A H54A 0.9500 . ?
Cl1 C53 1.753(6) . ?
C53 C54 1.3900 . ?
C53 C58 1.3900 . ?
C54 H54 0.9500 . ?
C54 C55 1.3900 . ?
C55 H55 0.9500 . ?
C55 C56 1.3900 . ?
C56 H56 0.9500 . ?
C56 C57 1.3900 . ?
C57 H57 0.9500 . ?
C57 C58 1.3900 . ?
C58 H58 0.9500 . ?

loop_
_geom_torsion_atom_site_label_1
_geom_torsion_atom_site_label_2
_geom_torsion_atom_site_label_3
_geom_torsion_atom_site_label_4
_geom_torsion
_geom_torsion_site_symmetry_1
_geom_torsion_site_symmetry_2
_geom_torsion_site_symmetry_3
_geom_torsion_site_symmetry_4
_geom_torsion_publ_flag
Al1 O1 C37 C38 58.9(3) . . . . ?
Al1 O1 C37 C39 178.8(2) . . . . ?
Al1 O1 C37 C40 -61.8(3) . . . . ?
Al1 O2 C41 C42 71.5(3) . . . . ?
Al1 O2 C41 C43 -169.3(2) . . . . ?
Al1 O2 C41 C44 -50.1(3) . . . . ?
Al1 O3 C45 C46 91.2(3) . . . . ?
Al1 O3 C45 C47 -149.2(3) . . . . ?
Al1 O3 C45 C48 -30.2(4) . . . . ?
Al1 O3 C45 C46A 63.9(7) . . . . ?
Al1 O3 C45 C47A -179.2(7) . . . . ?
Al1 O3 C45 C48A -59.4(7) . . . . ?
Al1 O4 C49 C50 -175.6(3) . . . . ?
Al1 O4 C49 C51 -50.4(4) . . . . ?
Al1 O4 C49 C52 64.0(4) . . . . ?
Al1 O4 C49 C50A 155.8(4) . . . . ?
Al1 O4 C49 C51A -91.6(4) . . . . ?
Al1 O4 C49 C52A 33.5(6) . . . . ?
O1 Al1 O2 C41 -41.5(3) . . . . ?
O1 Al1 O3 C45 -159.4(3) . . . . ?
O1 Al1 O4 C49 -81.3(3) . . . . ?
O1 C37 C38 F1 -166.11(19) . . . . ?
O1 C37 C38 F2 74.0(2) . . . . ?
O1 C37 C38 F3 -45.3(3) . . . . ?
O1 C37 C39 F4 -42.5(3) . . . . ?
O1 C37 C39 F5 -163.4(3) . . . . ?
O1 C37 C39 F6 76.2(3) . . . . ?
O1 C37 C40 F7 -160.7(2) . . . . ?
O1 C37 C40 F8 -40.9(3) . . . . ?
O1 C37 C40 F9 78.8(2) . . . . ?
O2 Al1 O1 C37 163.8(3) . . . . ?
O2 Al1 O3 C45 81.8(3) . . . . ?
O2 Al1 O4 C49 37.9(3) . . . . ?
O2 C41 C42 F10 40.8(3) . . . . ?
O2 C41 C42 F11 -78.2(2) . . . . ?
O2 C41 C42 F12 161.31(19) . . . . ?
O2 C41 C43 F13 -75.6(2) . . . . ?
O2 C41 C43 F14 164.61(19) . . . . ?
O2 C41 C43 F15 44.2(2) . . . . ?
O2 C41 C44 F16 -74.7(2) . . . . ?
O2 C41 C44 F17 45.2(2) . . . . ?
O2 C41 C44 F18 164.21(19) . . . . ?
O3 Al1 O1 C37 41.8(3) . . . . ?
O3 Al1 O2 C41 77.1(3) . . . . ?
O3 Al1 O4 C49 159.5(3) . . . . ?
O3 C45 C46 F20 -166.1(3) . . . . ?
O3 C45 C46 F19 -43.9(4) . . . . ?
O3 C45 C46 F21 74.8(3) . . . . ?
O3 C45 C47 F22 -164.2(3) . . . . ?
O3 C45 C47 F23 76.1(3) . . . . ?
O3 C45 C47 F24 -42.9(5) . . . . ?
O3 C45 C48 F25 -162.9(2) . . . . ?
O3 C45 C48 F26 79.6(3) . . . . ?
O3 C45 C48 F27 -39.1(4) . . . . ?
O3 C45 C46A F20 159.1(8) . . . . ?
O3 C45 C46A F19A 44.9(11) . . . . ?
O3 C45 C46A F21A -76.6(10) . . . . ?
O3 C45 C47A F22 157.2(7) . . . . ?
O3 C45 C47A F23A -73.3(10) . . . . ?
O3 C45 C47A F24A 52.6(11) . . . . ?
O3 C45 C48A F25 160.8(7) . . . . ?
O3 C45 C48A F26A -72.3(11) . . . . ?
O3 C45 C48A F27A 51.4(12) . . . . ?
O4 Al1 O1 C37 -77.4(3) . . . . ?
O4 Al1 O2 C41 -164.6(2) . . . . ?
O4 Al1 O3 C45 -36.2(3) . . . . ?
O4 C49 C50 F28 -161.9(4) . . . . ?
O4 C49 C50 F29 -36.3(5) . . . . ?
O4 C49 C50 F30 80.3(3) . . . . ?
O4 C49 C51 F31 80.1(3) . . . . ?
O4 C49 C51 F32 -43.6(4) . . . . ?
O4 C49 C51 F33 -157.1(3) . . . . ?
O4 C49 C52 F34 -39.2(4) . . . . ?
O4 C49 C52 F35 -165.7(3) . . . . ?
O4 C49 C52 F36 78.4(3) . . . . ?
O4 C49 C50A F28A -177.7(7) . . . . ?
O4 C49 C50A F29A 74.7(6) . . . . ?
O4 C49 C50A F30A -41.0(9) . . . . ?
O4 C49 C51A F31A -38.8(9) . . . . ?
O4 C49 C51A F32A 79.1(6) . . . . ?
O4 C49 C51A F33A -176.9(5) . . . . ?
O4 C49 C52A F34A -16.6(11) . . . . ?
O4 C49 C52A F35A -175.9(6) . . . . ?
O4 C49 C52A F36A 83.5(5) . . . . ?
C38 C37 C39 F4 78.2(3) . . . . ?
C38 C37 C39 F5 -42.7(3) . . . . ?
C38 C37 C39 F6 -163.1(2) . . . . ?
C38 C37 C40 F7 77.2(3) . . . . ?
C38 C37 C40 F8 -163.0(2) . . . . ?
C38 C37 C40 F9 -43.3(3) . . . . ?
C39 C37 C38 F1 75.0(3) . . . . ?
C39 C37 C38 F2 -45.0(3) . . . . ?
C39 C37 C38 F3 -164.2(2) . . . . ?
C39 C37 C40 F7 -42.0(3) . . . . ?
C39 C37 C40 F8 77.8(3) . . . . ?
C39 C37 C40 F9 -162.5(2) . . . . ?
C40 C37 C38 F1 -44.0(3) . . . . ?
C40 C37 C38 F2 -163.9(2) . . . . ?
C40 C37 C38 F3 76.8(2) . . . . ?
C40 C37 C39 F4 -163.1(2) . . . . ?
C40 C37 C39 F5 76.0(3) . . . . ?
C40 C37 C39 F6 -44.4(3) . . . . ?
C42 C41 C43 F13 44.5(2) . . . . ?
C42 C41 C43 F14 -75.3(2) . . . . ?
C42 C41 C43 F15 164.24(19) . . . . ?
C42 C41 C44 F16 162.82(19) . . . . ?
C42 C41 C44 F17 -77.3(2) . . . . ?
C42 C41 C44 F18 41.8(3) . . . . ?
C43 C41 C42 F10 -77.3(2) . . . . ?
C43 C41 C42 F11 163.71(18) . . . . ?
C43 C41 C42 F12 43.2(3) . . . . ?
C43 C41 C44 F16 43.5(2) . . . . ?
C43 C41 C44 F17 163.44(19) . . . . ?
C43 C41 C44 F18 -77.5(2) . . . . ?
C44 C41 C42 F10 163.62(19) . . . . ?
C44 C41 C42 F11 44.6(2) . . . . ?
C44 C41 C42 F12 -75.9(2) . . . . ?
C44 C41 C43 F13 163.78(18) . . . . ?
C44 C41 C43 F14 44.0(3) . . . . ?
C44 C41 C43 F15 -76.5(2) . . . . ?
C46 C45 C47 F22 -44.9(4) . . . . ?
C46 C45 C47 F23 -164.6(3) . . . . ?
C46 C45 C47 F24 76.4(4) . . . . ?
C46 C45 C48 F25 75.6(4) . . . . ?
C46 C45 C48 F26 -41.9(3) . . . . ?
C46 C45 C48 F27 -160.6(4) . . . . ?
C47 C45 C46 F20 76.0(4) . . . . ?
C47 C45 C46 F19 -161.8(3) . . . . ?
C47 C45 C46 F21 -43.0(4) . . . . ?
C47 C45 C48 F25 -44.8(4) . . . . ?
C47 C45 C48 F26 -162.3(3) . . . . ?
C47 C45 C48 F27 79.0(4) . . . . ?
C48 C45 C46 F20 -43.6(4) . . . . ?
C48 C45 C46 F19 78.7(4) . . . . ?
C48 C45 C46 F21 -162.6(3) . . . . ?
C48 C45 C47 F22 75.1(4) . . . . ?
C48 C45 C47 F23 -44.6(4) . . . . ?
C48 C45 C47 F24 -163.7(4) . . . . ?
C50 C49 C51 F31 -155.5(3) . . . . ?
C50 C49 C51 F32 80.8(4) . . . . ?
C50 C49 C51 F33 -32.7(5) . . . . ?
C50 C49 C52 F34 -160.2(4) . . . . ?
C50 C49 C52 F35 73.4(5) . . . . ?
C50 C49 C52 F36 -42.6(4) . . . . ?
C51 C49 C50 F28 72.9(5) . . . . ?
C51 C49 C50 F29 -161.5(4) . . . . ?
C51 C49 C50 F30 -44.9(4) . . . . ?
C51 C49 C52 F34 80.3(4) . . . . ?
C51 C49 C52 F35 -46.2(4) . . . . ?
C51 C49 C52 F36 -162.1(3) . . . . ?
C52 C49 C50 F28 -41.5(5) . . . . ?
C52 C49 C50 F29 84.1(4) . . . . ?
C52 C49 C50 F30 -159.3(3) . . . . ?
C52 C49 C51 F31 -37.8(3) . . . . ?
C52 C49 C51 F32 -161.5(3) . . . . ?
C52 C49 C51 F33 85.0(4) . . . . ?
C46A C45 C47A F22 -83.5(11) . . . . ?
C46A C45 C47A F23A 46.0(12) . . . . ?
C46A C45 C47A F24A 171.9(10) . . . . ?
C46A C45 C48A F25 37.3(12) . . . . ?
C46A C45 C48A F26A 164.2(10) . . . . ?
C46A C45 C48A F27A -72.2(11) . . . . ?
C47A C45 C46A F20 41.3(12) . . . . ?
C47A C45 C46A F19A -72.9(11) . . . . ?
C47A C45 C46A F21A 165.6(10) . . . . ?
C47A C45 C48A F25 -79.7(12) . . . . ?
C47A C45 C48A F26A 47.2(12) . . . . ?
C47A C45 C48A F27A 170.9(10) . . . . ?
C48A C45 C46A F20 -76.9(12) . . . . ?
C48A C45 C46A F19A 168.9(10) . . . . ?
C48A C45 C46A F21A 47.4(11) . . . . ?
C48A C45 C47A F22 35.8(11) . . . . ?
C48A C45 C47A F23A 165.3(10) . . . . ?
C48A C45 C47A F24A -68.9(12) . . . . ?
C50A C49 C51A F31A 73.0(9) . . . . ?
C50A C49 C51A F32A -169.0(6) . . . . ?
C50A C49 C51A F33A -65.0(7) . . . . ?
C50A C49 C52A F34A -135.5(9) . . . . ?
C50A C49 C52A F35A 65.2(9) . . . . ?
C50A C49 C52A F36A -35.4(6) . . . . ?
C51A C49 C50A F28A 68.5(8) . . . . ?
C51A C49 C50A F29A -39.2(7) . . . . ?
C51A C49 C50A F30A -154.8(8) . . . . ?
C51A C49 C52A F34A 106.4(9) . . . . ?
C51A C49 C52A F35A -52.9(9) . . . . ?
C51A C49 C52A F36A -153.5(5) . . . . ?
C52A C49 C50A F28A -53.1(8) . . . . ?
C52A C49 C50A F29A -160.7(6) . . . . ?
C52A C49 C50A F30A 83.6(10) . . . . ?
C52A C49 C51A F31A -165.8(9) . . . . ?
C52A C49 C51A F32A -47.8(7) . . . . ?
C52A C49 C51A F33A 56.2(7) . . . . ?
Mg1 N1 C9 C8 -174.85(18) . . . . ?
Mg1 N1 C9 C10 6.0(3) . . . . ?
Mg1 N1 C13 C14 92.0(2) . . . . ?
Mg1 N1 C13 C18 -83.4(2) . . . . ?
Mg1 N2 C11 C10 3.7(3) . . . . ?
Mg1 N2 C11 C12 176.4(7) . . . . ?
Mg1 N2 C11 C12A -165.9(7) . . . . ?
Mg1 N2 C25 C26 -87.8(7) . . . . ?
Mg1 N2 C25 C30 70.8(4) . . . . ?
Mg1 N2 C25 C26A -99.6(7) . . . . ?
Mg1 N2 C25 C30A 95.0(4) . . . . ?
Mg1 C1 C2 C3 -93.4(2) . . . . ?
Mg1 C1 C6 C5 14.4(2) . . . . ?
Mg1 C1 C6 C7 115.5(2) . . . . ?
Mg1 C2 C3 C4 -7.5(2) . . . . ?
Mg1 C2 C3 C7 -109.3(2) . . . . ?
Mg1 C4 C5 C6 -92.68(18) . . . . ?
Mg1 C5 C6 C1 -14.4(2) . . . . ?
Mg1 C5 C6 C7 -115.30(19) . . . . ?
N1 C9 C10 C11 1.0(4) . . . . ?
N1 C13 C14 C15 -173.3(2) . . . . ?
N1 C13 C14 C19 6.9(3) . . . . ?
N1 C13 C18 C17 174.3(2) . . . . ?
N1 C13 C18 C22 -1.8(7) . . . . ?
N1 C13 C18 C22A -13.1(10) . . . . ?
N2 C25 C26 C27 169.6(8) . . . . ?
N2 C25 C26 C34 -15.3(14) . . . . ?
N2 C25 C30 C29 -172.5(5) . . . . ?
N2 C25 C30 C31 15.0(6) . . . . ?
N2 C25 C26A C27A -174.4(7) . . . . ?
N2 C25 C26A C34A 10.2(13) . . . . ?
N2 C25 C30A C29A 176.0(5) . . . . ?
N2 C25 C30A C31A -11.0(8) . . . . ?
C1 C2 C3 C4 66.2(3) . . . . ?
C1 C2 C3 C7 -35.6(3) . . . . ?
C1 C6 C7 C3 -54.0(3) . . . . ?
C2 C1 C6 C5 -64.6(3) . . . . ?
C2 C1 C6 C7 36.5(3) . . . . ?
C2 C3 C4 Mg1 7.5(2) . . . . ?
C2 C3 C4 C5 -66.8(3) . . . . ?
C2 C3 C7 C6 54.4(3) . . . . ?
C3 C4 C5 Mg1 93.60(19) . . . . ?
C3 C4 C5 C6 0.9(3) . . . . ?
C4 C3 C7 C6 -54.0(3) . . . . ?
C4 C5 C6 C1 64.1(3) . . . . ?
C4 C5 C6 C7 -36.8(3) . . . . ?
C5 C6 C7 C3 54.4(3) . . . . ?
C6 C1 C2 Mg1 92.80(19) . . . . ?
C6 C1 C2 C3 -0.6(3) . . . . ?
C7 C3 C4 Mg1 109.7(2) . . . . ?
C7 C3 C4 C5 35.4(3) . . . . ?
C8 C9 C10 C11 -178.2(3) . . . . ?
C9 N1 C13 C14 -91.0(3) . . . . ?
C9 N1 C13 C18 93.6(2) . . . . ?
C9 C10 C11 N2 -6.6(5) . . . . ?
C9 C10 C11 C12 -178.9(8) . . . . ?
C9 C10 C11 C12A 164.4(7) . . . . ?
C11 N2 C25 C26 95.0(7) . . . . ?
C11 N2 C25 C30 -106.3(4) . . . . ?
C11 N2 C25 C26A 83.2(7) . . . . ?
C11 N2 C25 C30A -82.2(4) . . . . ?
C13 N1 C9 C8 8.3(3) . . . . ?
C13 N1 C9 C10 -170.9(2) . . . . ?
C13 C14 C15 C16 -1.4(4) . . . . ?
C13 C14 C19 C20 -112.4(6) . . . . ?
C13 C14 C19 C21 124.5(4) . . . . ?
C13 C14 C19 C20A -91.4(14) . . . . ?
C13 C14 C19 C21A 145.2(19) . . . . ?
C13 C18 C22 C23 149.2(8) . . . . ?
C13 C18 C22 C24 -84.2(11) . . . . ?
C13 C18 C22A C23A 118.2(11) . . . . ?
C13 C18 C22A C24A -123.4(11) . . . . ?
C14 C13 C18 C17 -1.1(3) . . . . ?
C14 C13 C18 C22 -177.2(7) . . . . ?
C14 C13 C18 C22A 171.6(10) . . . . ?
C14 C15 C16 C17 -0.2(5) . . . . ?
C15 C14 C19 C20 67.8(6) . . . . ?
C15 C14 C19 C21 -55.3(5) . . . . ?
C15 C14 C19 C20A 88.8(14) . . . . ?
C15 C14 C19 C21A -34.6(19) . . . . ?
C15 C16 C17 C18 1.2(4) . . . . ?
C16 C17 C18 C13 -0.5(4) . . . . ?
C16 C17 C18 C22 175.6(7) . . . . ?
C16 C17 C18 C22A -173.6(10) . . . . ?
C17 C18 C22 C23 -26.8(14) . . . . ?
C17 C18 C22 C24 99.8(10) . . . . ?
C17 C18 C22A C23A -69.1(14) . . . . ?
C17 C18 C22A C24A 49.3(17) . . . . ?
C18 C13 C14 C15 2.0(3) . . . . ?
C18 C13 C14 C19 -177.8(2) . . . . ?
C19 C14 C15 C16 178.4(3) . . . . ?
C25 N2 C11 C10 -179.2(2) . . . . ?
C25 N2 C11 C12 -6.5(7) . . . . ?
C25 N2 C11 C12A 11.2(8) . . . . ?
C25 C26 C27 C28 -3.9(15) . . . . ?
C25 C26 C34 C35 124.0(9) . . . . ?
C25 C26 C34 C36 -115.8(11) . . . . ?
C25 C30 C31 C32 -152.6(7) . . . . ?
C25 C30 C31 C33 84.5(8) . . . . ?
C25 C26A C27A C28A 3.0(14) . . . . ?
C25 C26A C34A C35 122.4(10) . . . . ?
C25 C26A C34A C36A -112.9(11) . . . . ?
C25 C30A C31A C32A -95.8(10) . . . . ?
C25 C30A C31A C33A 138.1(7) . . . . ?
C26 C25 C30 C29 -11.6(9) . . . . ?
C26 C25 C30 C31 175.8(8) . . . . ?
C26 C27 C28 C29 -2.0(12) . . . . ?
C27 C26 C34 C35 -60.7(13) . . . . ?
C27 C26 C34 C36 59.5(13) . . . . ?
C27 C28 C29 C30 0.5(10) . . . . ?
C28 C29 C30 C25 6.6(9) . . . . ?
C28 C29 C30 C31 179.1(6) . . . . ?
C29 C30 C31 C32 34.9(10) . . . . ?
C29 C30 C31 C33 -88.0(9) . . . . ?
C30 C25 C26 C27 10.4(14) . . . . ?
C30 C25 C26 C34 -174.6(8) . . . . ?
C34 C26 C27 C28 -179.1(8) . . . . ?
C26A C25 C30A C29A 12.1(10) . . . . ?
C26A C25 C30A C31A -174.9(8) . . . . ?
C26A C27A C28A C29A 0.9(13) . . . . ?
C27A C26A C34A C35 -52.7(13) . . . . ?
C27A C26A C34A C36A 72.0(12) . . . . ?
C27A C28A C29A C30A 1.5(11) . . . . ?
C28A C29A C30A C25 -7.6(10) . . . . ?
C28A C29A C30A C31A 179.2(7) . . . . ?
C29A C30A C31A C32A 76.9(10) . . . . ?
C29A C30A C31A C33A -49.2(10) . . . . ?
C30A C25 C26A C27A -9.8(14) . . . . ?
C30A C25 C26A C34A 174.8(8) . . . . ?
C34A C26A C27A C28A 178.5(9) . . . . ?
Cl1A C53A C58A C57A -176.3(5) . . . . ?
Cl1A C53A C54A C55A 176.3(5) . . . . ?
C53A C58A C57A C56A 0.0 . . . . ?
C58A C53A C54A C55A 0.0 . . . . ?
C58A C57A C56A C55A 0.0 . . . . ?
C57A C56A C55A C54A 0.0 . . . . ?
C56A C55A C54A C53A 0.0 . . . . ?
C54A C53A C58A C57A 0.0 . . . . ?
Cl1 C53 C54 C55 -177.8(4) . . . . ?
Cl1 C53 C58 C57 177.8(4) . . . . ?
C53 C54 C55 C56 0.0 . . . . ?
C54 C53 C58 C57 0.0 . . . . ?
C54 C55 C56 C57 0.0 . . . . ?
C55 C56 C57 C58 0.0 . . . . ?
C56 C57 C58 C53 0.0 . . . . ?
C58 C53 C54 C55 0.0 . . . . ?

loop_
_exptl_oxdiff_crystal_face_indexfrac_h
_exptl_oxdiff_crystal_face_indexfrac_k
_exptl_oxdiff_crystal_face_indexfrac_l
_exptl_oxdiff_crystal_face_x
_exptl_oxdiff_crystal_face_y
_exptl_oxdiff_crystal_face_z
0.9995 1.9990 -1.9992 -0.0003 -0.0486 -0.2248
1.0000 -0.9991 -1.9986 0.0391 0.1424 -0.1216
-3.7172 -11.0608 6.3007 0.1037 0.4367 0.8936
-8.1168 -5.9364 7.4936 0.2885 -0.0701 0.9549
7.0379 6.1785 -8.5667 -0.1639 0.0403 -0.9856
11.1716 2.8067 0.4497 -0.8453 0.2029 -0.4942
-1.4366 -6.0123 11.2825 -0.3636 0.0861 0.9276
8.5209 -1.5692 7.7878 -0.9548 0.2284 0.1902
9.8382 5.1480 -4.9743 -0.5207 0.1256 -0.8444
2.7226 12.3963 -4.3700 -0.1443 -0.5988 -0.7878
-3.8671 10.0631 7.5725 -0.2253 -0.9422 0.2480
-5.8210 3.2015 10.8089 -0.1534 -0.6443 0.7493
-7.3887 7.2799 7.3390 0.0706 -0.8832 0.4636
5.1848 -11.8478 -2.6994 -0.0789 0.9956 0.0511
-2.1410 13.1693 -1.8949 0.0687 -0.8727 -0.4835
-6.6183 9.6969 5.4190 0.0771 -0.9682 0.2379
-7.5406 0.6877 9.9412 0.0426 -0.5254 0.8498
8.9169 1.0251 -8.4171 -0.2356 0.4312 -0.8709
-1.9654 9.6158 -8.5186 0.4224 -0.4953 -0.7591
-10.3434 5.8571 0.3252 0.6355 -0.7428 0.2106
-10.7296 -3.0439 -2.7778 0.9295 -0.1214 0.3481
-6.0319 2.0140 -10.1887 0.8894 -0.1170 -0.4418
9.5581 7.3185 0.9638 -0.8159 -0.1523 -0.5578
8.7559 7.7947 -4.2700 -0.5134 -0.0964 -0.8527
-5.0912 -1.7056 -10.8755 0.9053 0.1679 -0.3902
-8.5081 -5.3596 -6.3159 0.9742 0.1813 0.1345
-8.8723 -8.5235 1.6534 0.6573 0.1959 0.7277
-7.3688 -5.9522 -7.4769 0.9578 0.2844 0.0430
-4.3588 -8.4020 -8.4106 0.8231 0.5664 -0.0422
6.6460 10.6596 2.3794 -0.7231 -0.4982 -0.4785
-0.0550 -12.0399 5.8438 -0.1193 0.6374 0.7612
8.3568 -4.0573 -8.2854 -0.1356 0.7325 -0.6671
3.6132 -12.7314 1.6844 -0.1679 0.9010 0.4001
-2.0949 -10.6111 7.6560 -0.0818 0.4353 0.8966
3.5559 -11.7843 4.6897 -0.3213 0.7729 0.5472

loop_
_smtbx_masks_void_nr
_smtbx_masks_void_average_x
_smtbx_masks_void_average_y
_smtbx_masks_void_average_z
_smtbx_masks_void_volume
_smtbx_masks_void_count_electrons
_smtbx_masks_void_content
1 0.000 0.500 0.500 367.6 107.8 '2 C6H5Cl'
2 0.500 0.000 0.000 367.6 107.8 '2 C6H5Cl'
